data_1572928
loop_
_publ_author_name
'Husbands, David R.'
'Tanner, Theo'
'Whitwood, Adrian C.'
'Hodnett, Neil S.'
'Wheelhouse, Katherine M. P.'
'Fairlamb, Ian J. S.'

_publ_section_title
;
 The ubiquitous P(<i>o</i>-tol)<sub>3</sub> ligand promotes formation of
 catalytically-active higher order palladacyclic clusters.
;
_journal_issue 44
_journal_name_full 'Chemical science'
_journal_page_first 18627
_journal_page_last 18633
_journal_paper_doi 10.1039/d4sc05346j
_journal_volume 15
_journal_year 2024
_chemical_formula_moiety 'C63 H60 B2 F O5 P3 Pd4, 1[C4H8O]'
_chemical_formula_sum 'C63 H60 B2 F O5 P3 Pd4'
_chemical_formula_weight 1456.24
_space_group_crystal_system triclinic
_space_group_IT_number 2
_space_group_name_Hall '-P 1'
_space_group_name_H-M_alt 'P -1'
_atom_sites_solution_hydrogens geom
_atom_sites_solution_primary dual
_audit_creation_date 2023-11-14
_audit_creation_method
;
Olex2 1.5
(compiled 2023.08.24 svn.re1ec1418 for OlexSys, GUI svn.r6817)
;
_audit_update_record
;
2023-11-17 deposited with the CCDC.	2024-10-15 downloaded from the CCDC.
;
_cell_angle_alpha 79.7260(10)
_cell_angle_beta 74.1320(10)
_cell_angle_gamma 63.091(2)
_cell_formula_units_Z 2
_cell_length_a 15.0801(3)
_cell_length_b 15.0825(3)
_cell_length_c 16.2726(2)
_cell_measurement_reflns_used 15726
_cell_measurement_temperature 110.00(10)
_cell_measurement_theta_max 76.1230
_cell_measurement_theta_min 3.5570
_cell_volume 3168.19(11)
_computing_cell_refinement 'CrysAlisPro 1.171.43.95a (Rigaku OD, 2023)'
_computing_data_collection 'CrysAlisPro system (CCD 43.95a 64-bit (release 03-11-2023))'
_computing_data_reduction 'CrysAlisPro 1.171.43.95a (Rigaku OD, 2023)'
_computing_molecular_graphics 'Olex2 1.5 (Dolomanov et al., 2009)'
_computing_publication_material 'Olex2 1.5 (Dolomanov et al., 2009)'
_computing_structure_refinement 'SHELXL 2018/3 (Sheldrick, 2015)'
_computing_structure_solution 'SHELXT 2018/2 (Sheldrick, 2018)'
_diffrn_ambient_environment N~2~
_diffrn_ambient_temperature 110.00(10)
_diffrn_detector 'Hybrid Pixel Array Detector'
_diffrn_detector_area_resol_mean 10.0000
_diffrn_detector_type HyPix
_diffrn_measured_fraction_theta_full 1.000
_diffrn_measured_fraction_theta_max 1.000
_diffrn_measurement_details
;
List of Runs (angles in degrees, time in seconds):

  # Type    Start    End  Width  t~exp~   \w     \q     \k     \f   Frames
#--------------------------------------------------------------------------
  1  \w    -84.00  -9.00   0.50    4.00    --  -48.64 118.00  57.00  150
  2  \w   -102.00 -76.00   0.50    4.00    --  -48.64 160.00-149.00   52
  3  \w   -106.00 -51.00   0.50    4.00    --  -48.64-160.00 178.00  110
  4  \w     40.00  66.00   0.50    4.00    --   48.64-118.00 -28.00   52
  5  \w     72.00  97.00   0.50    4.00    --   48.64 160.00-149.00   50
  6  \w     55.00 102.00   0.50    4.00    --   48.64-160.00 178.00   94
  7  \w     91.00 116.00   0.50   16.00    --  107.75 160.00-149.00   50
  8  \w    113.00 139.00   0.50   16.00    --  107.75 118.00  57.00   52
  9  \w     56.00  82.00   0.50   16.00    --  107.75-118.00 -28.00   52
 10  \w    107.00 134.00   0.50   16.00    --  107.75-160.00 178.00   54
 11  \w    -56.00  26.00   0.50    4.00    --  -48.64  19.00 -30.00  164
 12  \w   -109.00 -83.00   0.50    4.00    --  -48.64-125.00  60.00   52
 13  \w   -107.00 -74.00   0.50    4.00    --  -48.64-125.00-120.00   66
 14  \w   -108.00 -82.00   0.50    4.00    --  -48.64-125.00   0.00   52
 15  \w   -120.00 -26.00   0.50    4.00    --  -48.64 -77.00   0.00  188
 16  \w   -117.00 -41.00   0.50    4.00    --  -48.64 -37.00-180.00  152
 17  \w    107.00 178.00   0.50   16.00    --  107.75 125.00-150.00  142
 18  \w     38.00 103.00   0.50   16.00    --  107.75 -99.00 -30.00  130
 19  \w     37.00 106.00   0.50   16.00    --  107.75 -99.00 150.00  138
 20  \w     95.00 177.00   0.50   16.00    --  107.75  19.00 -60.00  164
 21  \w     35.00 123.00   0.50   16.00    --  107.75 -77.00 150.00  176
 22  \w     84.00 120.00   0.50   16.00    --  107.75 -37.00 -60.00   72
 23  \w     50.00  93.00   0.50   16.00    --  107.75 -57.00 -30.00   86
 24  \w     32.00 120.00   0.50   16.00    --  107.75 -19.00 120.00  176
 25  \w     49.00 119.00   0.50   16.00    --  107.75 -19.00-180.00  140
 26  \w     35.00  63.00   0.50   16.00    --  107.75 -37.00 -60.00   56
 27  \w     38.00 107.00   0.50   16.00    --  107.75-125.00 120.00  138
 28  \w     65.00  90.00   0.50   16.00    --  107.75 -99.00-120.00   50
 29  \w    118.00 144.00   0.50   16.00    --  107.75 125.00 -90.00   52
 30  \w     41.00 106.00   0.50   16.00    --  107.75 -99.00   0.00  130
 31  \w     78.00 119.00   0.50   16.00    --  107.75 -37.00 120.00   82
 32  \w     49.00 106.00   0.50   16.00    --  107.75 -99.00 -90.00  114
 33  \w     95.00 173.00   0.50   16.00    --  107.75  19.00   0.00  156
;
_diffrn_measurement_device 'four-circle diffractometer'
_diffrn_measurement_device_type 'SuperNova, Dual, Cu at home/near, HyPix'
_diffrn_measurement_method '\w scans'
_diffrn_orient_matrix_type 'CrysAlisPro convention (1999,Acta A55,543-557)'
_diffrn_orient_matrix_UB_11 -0.0477331000
_diffrn_orient_matrix_UB_12 0.0239919000
_diffrn_orient_matrix_UB_13 0.0945465000
_diffrn_orient_matrix_UB_21 0.1008811000
_diffrn_orient_matrix_UB_22 -0.0756687000
_diffrn_orient_matrix_UB_23 0.0244857000
_diffrn_orient_matrix_UB_31 0.0365288000
_diffrn_orient_matrix_UB_32 0.0829007000
_diffrn_orient_matrix_UB_33 -0.0137058000
_diffrn_radiation_monochromator mirror
_diffrn_radiation_probe x-ray
_diffrn_radiation_type 'Cu K\a'
_diffrn_radiation_wavelength 1.54184
_diffrn_reflns_av_R_equivalents 0.0394
_diffrn_reflns_av_unetI/netI 0.0407
_diffrn_reflns_Laue_measured_fraction_full 1.000
_diffrn_reflns_Laue_measured_fraction_max 1.000
_diffrn_reflns_limit_h_max 18
_diffrn_reflns_limit_h_min -14
_diffrn_reflns_limit_k_max 18
_diffrn_reflns_limit_k_min -13
_diffrn_reflns_limit_l_max 19
_diffrn_reflns_limit_l_min -19
_diffrn_reflns_number 36300
_diffrn_reflns_point_group_measured_fraction_full 1.000
_diffrn_reflns_point_group_measured_fraction_max 1.000
_diffrn_reflns_theta_full 67.076
_diffrn_reflns_theta_max 67.076
_diffrn_reflns_theta_min 3.568
_diffrn_source 'micro-focus sealed X-ray tube'
_diffrn_source_type 'SuperNova (Cu) X-ray Source'
_exptl_absorpt_coefficient_mu 10.116
_exptl_absorpt_correction_T_max 0.785
_exptl_absorpt_correction_T_min 0.542
_exptl_absorpt_correction_type gaussian
_exptl_absorpt_process_details
;
CrysAlisPro 1.171.43.95a (Rigaku Oxford Diffraction, 2023)
Numerical absorption correction based on gaussian integration over
a multifaceted crystal model
Empirical absorption correction using spherical harmonics,
implemented in SCALE3 ABSPACK scaling algorithm.
;
_exptl_crystal_colour 'clear orange'
_exptl_crystal_colour_lustre clear
_exptl_crystal_colour_primary orange
_exptl_crystal_density_diffrn 1.527
_exptl_crystal_description irregular
_exptl_crystal_F_000 1452
_exptl_crystal_recrystallization_method 'THF/pentane slow vapour diffusion'
_exptl_crystal_size_max 0.104
_exptl_crystal_size_mid 0.067
_exptl_crystal_size_min 0.044
_refine_diff_density_max 1.341
_refine_diff_density_min -0.537
_refine_diff_density_rms 0.074
_refine_ls_extinction_method none
_refine_ls_goodness_of_fit_ref 1.052
_refine_ls_hydrogen_treatment constr
_refine_ls_matrix_type full
_refine_ls_number_parameters 862
_refine_ls_number_reflns 11292
_refine_ls_number_restraints 103
_refine_ls_restrained_S_all 1.049
_refine_ls_R_factor_all 0.0469
_refine_ls_R_factor_gt 0.0376
_refine_ls_shift/su_max 0.001
_refine_ls_shift/su_mean 0.000
_refine_ls_structure_factor_coef Fsqd
_refine_ls_weighting_details 'w=1/[\s^2^(Fo^2^)+(0.0574P)^2^+1.2288P] where P=(Fo^2^+2Fc^2^)/3'
_refine_ls_weighting_scheme calc
_refine_ls_wR_factor_gt 0.1006
_refine_ls_wR_factor_ref 0.1056
_reflns_Friedel_coverage 0.000
_reflns_number_gt 9231
_reflns_number_total 11292
_reflns_threshold_expression 'I > 2\s(I)'
_cod_data_source_file d4sc05346j3.cif
_cod_data_source_block ijsf23078
_cod_depositor_comments 'Adding full bibliography for 1572926--1572929.cif.'
_cod_database_code 1572928
_shelx_shelxl_version_number 2018/3
_chemical_oxdiff_formula 'C67 H66 B2 F1 O6 P3 Pd4'
_chemical_oxdiff_usercomment 'David Husbands DRH-03-32-2'
_shelx_space_group_comment
;
The symmetry employed for this shelxl refinement is uniquely defined
by the following loop, which should always be used as a source of
symmetry information in preference to the above space-group names.
They are only intended as comments.
;
_shelx_estimated_absorpt_t_max 0.665
_shelx_estimated_absorpt_t_min 0.419
_olex2_refinement_description
;
1. Fixed Uiso
 At 1.2 times of:
  All C(H) groups, All C(H,H) groups
 At 1.5 times of:
  All C(H,H,H) groups
2. Restrained distances
 C14B-C13B \\sim C14A-C13A
 with sigma of 0.01
3. Uiso/Uaniso restraints and constraints
Uanis(C56A) \\sim Ueq, Uanis(C56B) \\sim Ueq: with sigma of 0.02 and sigma for
terminal atoms of 0.04
Uanis(C12B) \\sim Ueq, Uanis(C9B) \\sim Ueq, Uanis(C10B) \\sim Ueq, Uanis(C9A)
\\sim Ueq, Uanis(C10A) \\sim Ueq, Uanis(C11A) \\sim Ueq, Uanis(C11B) \\sim Ueq:
with sigma of 0.05 and sigma for terminal atoms of 0.1
Uanis(C8B) \\sim Ueq, Uanis(C8A) \\sim Ueq, Uanis(C13B) \\sim Ueq, Uanis(C13A)
\\sim Ueq: with sigma of 0.02 and sigma for terminal atoms of 0.04
Uanis(C57B) \\sim Ueq, Uanis(C57A) \\sim Ueq: with sigma of 0.01 and sigma for
terminal atoms of 0.02
Uanis(F1B) \\sim Ueq, Uanis(F1A) \\sim Ueq: with sigma of 0.01 and sigma for
terminal atoms of 0.02
Uanis(C56B) = Uanis(C56A)
Uanis(C33B) = Uanis(C33A)
Uanis(C14B) = Uanis(C14A)
Uanis(C13A) = Uanis(C13B)
Uanis(C8A) = Uanis(C8B)
Uanis(C49A) = Uanis(C49B)
Uanis(C48A) = Uanis(C48B)
Uanis(C9A) = Uanis(C9B)
Uanis(C10A) = Uanis(C10B)
Uanis(C43A) = Uanis(C43B)
Uanis(C44A) = Uanis(C44B)
Uanis(C11A) = Uanis(C11B)
Uanis(C12A) = Uanis(C12B)
Uanis(C45A) = Uanis(C45B)
Uanis(C46A) = Uanis(C46B)
Uanis(C47A) = Uanis(C47B)
Uanis(C55A) = Uanis(C55B)
Uanis(C54B) = Uanis(C54A)
Uanis(C53A) = Uanis(C53B)
Uanis(C52B) = Uanis(C52A)
Uanis(C51A) = Uanis(C51B)
Uanis(C50A) = Uanis(C50B)
Uanis(C63A) = Uanis(C63B)
Uanis(C62A) = Uanis(C62B)
Uanis(C57A) = Uanis(C57B)
Uanis(C58A) = Uanis(C58B)
Uanis(C59A) = Uanis(C59B)
Uanis(C60A) = Uanis(C60B)
Uanis(C61B) = Uanis(C61A)
Uanis(C28A) = Uanis(C28B)
Uanis(C22B) = Uanis(C22A)
Uanis(C23A) = Uanis(C23B)
Uanis(C24B) = Uanis(C24A)
Uanis(C26A) = Uanis(C26B)
Uanis(C27A) = Uanis(C27B)
Uanis(C25A) = Uanis(C25B)
Uanis(F1B) = Uanis(F1A)
Uanis(C42A) = Uanis(C42B)
Uanis(C41A) = Uanis(C41B)
Uanis(C40A) = Uanis(C40B)
Uanis(C39A) = Uanis(C39B)
Uanis(C38A) = Uanis(C38B)
Uanis(C37A) = Uanis(C37B)
Uanis(C36B) = Uanis(C36A)
Uanis(C35B) = Uanis(C35A)
Uanis(C34B) = Uanis(C34A)
Uanis(C29B) = Uanis(C29A)
Uanis(C30B) = Uanis(C30A)
Uanis(C31B) = Uanis(C31A)
Uanis(C32B) = Uanis(C32A)
Uanis(C33A) = Uanis(C33B)
Uanis(C21B) = Uanis(C21A)
Uanis(C15A) = Uanis(C15B)
Uanis(C16A) = Uanis(C20B)
Uanis(C17A) = Uanis(C19B)
Uanis(C18A) = Uanis(C18B)
Uanis(C19A) = Uanis(C17B)
Uanis(C20A) = Uanis(C16B)
4. Others
 Fixed Sof: C8A(0.5) C9A(0.5) H9A(0.5) C10A(0.5) H10A(0.5) C11A(0.5) H11A(0.5)
 C12A(0.5) H12A(0.5) C13A(0.5) C14A(0.5) H14A(0.5) H14B(0.5) H14C(0.5)
 C15A(0.5) C16A(0.5) H16A(0.5) C17A(0.5) H17A(0.5) C18A(0.5) H18A(0.5)
 C19A(0.5) H19A(0.5) C20A(0.5) C21A(0.5) H21A(0.5) H21B(0.5) H21C(0.5)
 C22A(0.5) C23A(0.5) H23A(0.5) C24A(0.5) H24A(0.5) C25A(0.5) H25A(0.5)
 C26A(0.5) H26A(0.5) C27A(0.5) C28A(0.5) H28A(0.5) H28B(0.5) C29A(0.5)
 C30A(0.5) H30A(0.5) C31A(0.5) H31A(0.5) C32A(0.5) H32A(0.5) C33A(0.5)
 H33A(0.5) C34A(0.5) C35A(0.5) H35A(0.5) H35B(0.5) H35C(0.5) C36A(0.5)
 C37A(0.5) H37A(0.5) C38A(0.5) H38A(0.5) C39A(0.5) H39A(0.5) C40A(0.5)
 H40A(0.5) C41A(0.5) C42A(0.5) H42A(0.5) H42B(0.5) H42C(0.5) C43A(0.5)
 C44A(0.5) H44A(0.5) C45A(0.5) H45A(0.5) C46A(0.5) H46A(0.5) C47A(0.5)
 H47A(0.5) C48A(0.5) C49A(0.5) H49A(0.5) H49B(0.5) C50A(0.5) C51A(0.5)
 H51A(0.5) C52A(0.5) H52A(0.5) C53A(0.5) H53A(0.5) C54A(0.5) H54A(0.5)
 C55A(0.5) C56A(0.5) H56A(0.5) H56B(0.5) H56C(0.5) C57A(0.5) C58A(0.5)
 H58A(0.5) C59A(0.5) H59A(0.5) C60A(0.5) H60A(0.5) C61A(0.5) H61A(0.5)
 C62A(0.5) C63A(0.5) H63A(0.5) H63B(0.5) H63C(0.5) F1A(0.5) P2A(0.5) P3A(0.5)
 Pd2A(0.5) Pd3A(0.5) C8B(0.5) C9B(0.5) H9B(0.5) C10B(0.5) H10B(0.5) C11B(0.5)
 H11B(0.5) C12B(0.5) H12B(0.5) C13B(0.5) C14B(0.5) H14D(0.5) H14E(0.5)
 H14F(0.5) C15B(0.5) C16B(0.5) H16B(0.5) C17B(0.5) H17B(0.5) C18B(0.5)
 H18B(0.5) C19B(0.5) H19B(0.5) C20B(0.5) C21B(0.5) H21D(0.5) H21E(0.5)
 H21F(0.5) C22B(0.5) C23B(0.5) H23B(0.5) C24B(0.5) H24B(0.5) C25B(0.5)
 H25B(0.5) C26B(0.5) H26B(0.5) C27B(0.5) C28B(0.5) H28C(0.5) H28D(0.5)
 C29B(0.5) C30B(0.5) H30B(0.5) C31B(0.5) H31B(0.5) C32B(0.5) H32B(0.5)
 C33B(0.5) H33B(0.5) C34B(0.5) C35B(0.5) H35D(0.5) H35E(0.5) H35F(0.5)
 C36B(0.5) C37B(0.5) H37B(0.5) C38B(0.5) H38B(0.5) C39B(0.5) H39B(0.5)
 C40B(0.5) H40B(0.5) C41B(0.5) C42B(0.5) H42D(0.5) H42E(0.5) H42F(0.5)
 C43B(0.5) C44B(0.5) H44B(0.5) C45B(0.5) H45B(0.5) C46B(0.5) H46B(0.5)
 C47B(0.5) H47B(0.5) C48B(0.5) C49B(0.5) H49C(0.5) H49D(0.5) C50B(0.5)
 C51B(0.5) H51B(0.5) C52B(0.5) H52B(0.5) C53B(0.5) H53B(0.5) C54B(0.5)
 H54B(0.5) C55B(0.5) C56B(0.5) H56D(0.5) H56E(0.5) H56F(0.5) C57B(0.5)
 C58B(0.5) H58B(0.5) C59B(0.5) H59B(0.5) C60B(0.5) H60B(0.5) C61B(0.5)
 H61B(0.5) C62B(0.5) C63B(0.5) H63D(0.5) H63E(0.5) H63F(0.5) F1B(0.5) P2B(0.5)
 P3B(0.5) Pd2B(0.5) Pd3B(0.5)
5.a Secondary CH2 refined with riding coordinates:
 C7(H7A,H7B), C28A(H28A,H28B), C49A(H49A,H49B), C28B(H28C,H28D), C49B(H49C,H49D)
5.b Aromatic/amide H refined with riding coordinates:
 C2(H2), C3(H3), C4(H4), C5(H5), C9A(H9A), C10A(H10A), C11A(H11A), C12A(H12A),
 C16A(H16A), C17A(H17A), C18A(H18A), C19A(H19A), C23A(H23A), C24A(H24A),
 C25A(H25A), C26A(H26A), C30A(H30A), C31A(H31A), C32A(H32A), C33A(H33A),
 C37A(H37A), C38A(H38A), C39A(H39A), C40A(H40A), C44A(H44A), C45A(H45A),
 C46A(H46A), C47A(H47A), C51A(H51A), C52A(H52A), C53A(H53A), C54A(H54A),
 C58A(H58A), C59A(H59A), C60A(H60A), C61A(H61A), C9B(H9B), C10B(H10B),
 C11B(H11B), C12B(H12B), C16B(H16B), C17B(H17B), C18B(H18B), C19B(H19B),
 C23B(H23B), C24B(H24B), C25B(H25B), C26B(H26B), C30B(H30B), C31B(H31B),
 C32B(H32B), C33B(H33B), C37B(H37B), C38B(H38B), C39B(H39B), C40B(H40B),
 C44B(H44B), C45B(H45B), C46B(H46B), C47B(H47B), C51B(H51B), C52B(H52B),
 C53B(H53B), C54B(H54B), C58B(H58B), C59B(H59B), C60B(H60B), C61B(H61B)
5.c Fitted hexagon refined as free rotating group:
 C8A(C9A,C10A,C11A,C12A,C13A), C29A(C30A,C31A,C32A,C33A,C34A), C8B(C9B,C10B,
 C11B,C12B,C13B), C15B(C16B,C17B,C18B,C19B,C20B), C29B(C30B,C31B,C32B,C33B,C34B)
5.d Idealised Me refined as rotating group:
 C14A(H14A,H14B,H14C), C21A(H21A,H21B,H21C), C35A(H35A,H35B,H35C), C42A(H42A,
 H42B,H42C), C56A(H56A,H56B,H56C), C63A(H63A,H63B,H63C), C14B(H14D,H14E,H14F),
 C21B(H21D,H21E,H21F), C35B(H35D,H35E,H35F), C42B(H42D,H42E,H42F), C56B(H56D,
 H56E,H56F), C63B(H63D,H63E,H63F)
;
_smtbx_masks_void_probe_radius 1.2
_smtbx_masks_void_truncation_radius 1.2
_olex2_date_sample_data_collection 2023-11-10
_olex2_date_sample_submission 2023-11-09
_olex2_exptl_crystal_mounting_method 'oil on 50 micrometre micromount'
_olex2_submission_original_sample_id DRH-03-32-2
_olex2_submission_special_instructions 'No special instructions were received'
_oxdiff_exptl_absorpt_empirical_details
;
Empirical correction (ABSPACK) includes:
- Absorption correction using spherical harmonics
- Frame scaling
;
_oxdiff_exptl_absorpt_empirical_full_max 1.877
_oxdiff_exptl_absorpt_empirical_full_min 0.721

loop_
_space_group_symop_operation_xyz
'x, y, z'
'-x, -y, -z'

loop_
_atom_site_label
_atom_site_type_symbol
_atom_site_fract_x
_atom_site_fract_y
_atom_site_fract_z
_atom_site_U_iso_or_equiv
_atom_site_adp_type
_atom_site_occupancy
_atom_site_site_symmetry_order
_atom_site_calc_flag
_atom_site_refinement_flags_posn
_atom_site_refinement_flags_adp
_atom_site_refinement_flags_occupancy
_atom_site_disorder_assembly
_atom_site_disorder_group
B1 B 0.5934(5) 0.6670(5) 0.5588(4) 0.0703(15) Uani 1 1 d . . . . .
B2 B 0.5495(4) 0.6458(4) 0.4251(3) 0.0558(12) Uani 1 1 d . . . . .
C1 C 0.1486(3) 0.6100(3) 0.7776(3) 0.0549(10) Uani 1 1 d . . . . .
C2 C 0.0456(3) 0.6684(4) 0.7771(3) 0.0657(12) Uani 1 1 d . . . . .
H2 H 0.003640 0.639058 0.771621 0.079 Uiso 1 1 calc R U . . .
C3 C 0.0059(4) 0.7700(4) 0.7846(4) 0.0785(15) Uani 1 1 d . . . . .
H3 H -0.063716 0.810567 0.783497 0.094 Uiso 1 1 calc R U . . .
C4 C 0.0647(4) 0.8130(4) 0.7937(3) 0.0733(13) Uani 1 1 d . . . . .
H4 H 0.035702 0.882774 0.799313 0.088 Uiso 1 1 calc R U . . .
C5 C 0.1667(4) 0.7554(4) 0.7946(3) 0.0650(11) Uani 1 1 d . . . . .
H5 H 0.207162 0.785913 0.801096 0.078 Uiso 1 1 calc R U . . .
C6 C 0.2102(3) 0.6531(3) 0.7862(3) 0.0566(10) Uani 1 1 d . . . . .
C7 C 0.3202(3) 0.5884(4) 0.7843(3) 0.0671(12) Uani 1 1 d . . . . .
H7A H 0.329588 0.573543 0.843934 0.081 Uiso 1 1 calc R U . . .
H7B H 0.359758 0.626475 0.753682 0.081 Uiso 1 1 calc R U . . .
O1 O 0.5762(2) 0.5980(3) 0.61457(19) 0.0599(7) Uani 1 1 d . . . . .
O2 O 0.6332(5) 0.7237(4) 0.5823(3) 0.1141(16) Uani 1 1 d . . . . .
O3 O 0.5798(3) 0.6886(2) 0.4746(2) 0.0676(8) Uani 1 1 d . . . . .
O4 O 0.5226(3) 0.5721(3) 0.4626(2) 0.0792(11) Uani 1 1 d . . . . .
O5 O 0.5472(2) 0.6764(2) 0.34192(19) 0.0574(7) Uani 1 1 d . . . . .
P1 P 0.22172(8) 0.47802(9) 0.76033(6) 0.0509(2) Uani 1 1 d . . . . .
Pd1 Pd 0.37996(2) 0.45774(2) 0.72865(2) 0.04854(9) Uani 1 1 d . . . . .
Pd4 Pd 0.52698(2) 0.51075(2) 0.58041(2) 0.05093(9) Uani 1 1 d . . . . .
C8A C 0.194(2) 0.447(2) 0.675(2) 0.066(3) Uani 0.5 1 d G U P A 1
C9A C 0.1830(19) 0.358(2) 0.686(2) 0.087(5) Uani 0.5 1 d G U P A 1
H9A H 0.192895 0.317180 0.737300 0.105 Uiso 0.5 1 calc R U P A 1
C10A C 0.157(3) 0.330(2) 0.622(3) 0.125(6) Uani 0.5 1 d G U P A 1
H10A H 0.149731 0.269947 0.629840 0.150 Uiso 0.5 1 calc R U P A 1
C11A C 0.143(3) 0.390(2) 0.547(2) 0.118(6) Uani 0.5 1 d G U P A 1
H11A H 0.125368 0.371244 0.503578 0.142 Uiso 0.5 1 calc R U P A 1
C12A C 0.154(3) 0.4787(19) 0.5360(19) 0.089(6) Uani 0.5 1 d G . P A 1
H12A H 0.144169 0.519776 0.484777 0.106 Uiso 0.5 1 calc R U P A 1
C13A C 0.180(3) 0.5067(19) 0.600(2) 0.074(3) Uani 0.5 1 d DG U P A 1
C14A C 0.206(7) 0.593(4) 0.576(7) 0.082(5) Uani 0.5 1 d D . P A 1
H14A H 0.209077 0.611974 0.514824 0.122 Uiso 0.5 1 calc R U P A 1
H14B H 0.271927 0.575610 0.588687 0.122 Uiso 0.5 1 calc R U P A 1
H14C H 0.153259 0.649904 0.609115 0.122 Uiso 0.5 1 calc R U P A 1
C15A C 0.1922(11) 0.4039(13) 0.8608(10) 0.0583(16) Uani 0.5 1 d . . P A 1
C16A C 0.2725(12) 0.3525(11) 0.9009(10) 0.078(3) Uani 0.5 1 d . . P A 1
H16A H 0.336628 0.354513 0.877787 0.094 Uiso 0.5 1 calc R U P A 1
C17A C 0.2548(11) 0.2956(10) 0.9793(9) 0.089(3) Uani 0.5 1 d . . P A 1
H17A H 0.308371 0.258114 1.008702 0.106 Uiso 0.5 1 calc R U P A 1
C18A C 0.1628(12) 0.2951(13) 1.0113(11) 0.103(4) Uani 0.5 1 d . . P A 1
H18A H 0.152111 0.258308 1.063854 0.124 Uiso 0.5 1 calc R U P A 1
C19A C 0.0833(15) 0.3471(16) 0.9695(12) 0.133(5) Uani 0.5 1 d . . P A 1
H19A H 0.019518 0.343984 0.991980 0.160 Uiso 0.5 1 calc R U P A 1
C20A C 0.0976(11) 0.4018(11) 0.8969(10) 0.087(3) Uani 0.5 1 d . . P A 1
C21A C 0.0035(10) 0.4606(10) 0.8523(9) 0.093(3) Uani 0.5 1 d . . P A 1
H21A H -0.041182 0.524142 0.878647 0.140 Uiso 0.5 1 calc R U P A 1
H21B H -0.034750 0.420658 0.859578 0.140 Uiso 0.5 1 calc R U P A 1
H21C H 0.028229 0.473267 0.791110 0.140 Uiso 0.5 1 calc R U P A 1
C22A C 0.8064(8) 0.0957(9) 0.6470(8) 0.058(2) Uani 0.5 1 d . . P B 1
C23A C 0.8919(11) 0.0022(10) 0.6209(10) 0.080(3) Uani 0.5 1 d . . P B 1
H23A H 0.882525 -0.052647 0.610363 0.096 Uiso 0.5 1 calc R U P B 1
C24A C 0.9859(13) -0.0028(18) 0.6123(15) 0.116(7) Uani 0.5 1 d . . P B 1
H24A H 1.043372 -0.062467 0.593430 0.139 Uiso 0.5 1 calc R U P B 1
C25A C 1.0016(12) 0.0669(16) 0.6277(15) 0.108(4) Uani 0.5 1 d . . P B 1
H25A H 1.070002 0.056129 0.622496 0.129 Uiso 0.5 1 calc R U P B 1
C26A C 0.9204(10) 0.1632(12) 0.6532(12) 0.092(4) Uani 0.5 1 d . . P B 1
H26A H 0.934632 0.215799 0.661552 0.111 Uiso 0.5 1 calc R U P B 1
C27A C 0.8235(15) 0.1747(13) 0.6644(14) 0.074(4) Uani 0.5 1 d . . P B 1
C28A C 0.7295(14) 0.2679(12) 0.6900(14) 0.070(3) Uani 0.5 1 d . . P B 1
H28A H 0.742384 0.324742 0.658129 0.084 Uiso 0.5 1 calc R U P B 1
H28B H 0.721075 0.274237 0.751456 0.084 Uiso 0.5 1 calc R U P B 1
C29A C 0.6844(11) 0.0756(7) 0.5534(5) 0.073(2) Uani 0.5 1 d G . P B 1
C30A C 0.6803(12) -0.0159(7) 0.5625(6) 0.110(4) Uani 0.5 1 d G . P B 1
H30A H 0.670612 -0.048029 0.617802 0.132 Uiso 0.5 1 calc R U P B 1
C31A C 0.6905(13) -0.0606(7) 0.4907(7) 0.134(5) Uani 0.5 1 d G . P B 1
H31A H 0.687738 -0.123170 0.496882 0.160 Uiso 0.5 1 calc R U P B 1
C32A C 0.7047(13) -0.0136(10) 0.4097(6) 0.112(4) Uani 0.5 1 d G . P B 1
H32A H 0.711670 -0.044131 0.360641 0.135 Uiso 0.5 1 calc R U P B 1
C33A C 0.7088(12) 0.0780(10) 0.4006(5) 0.085(3) Uani 0.5 1 d G . P B 1
H33A H 0.718477 0.110050 0.345320 0.101 Uiso 0.5 1 calc R U P B 1
C34A C 0.6986(11) 0.1226(8) 0.4725(6) 0.067(3) Uani 0.5 1 d G . P B 1
C35A C 0.706(2) 0.220(4) 0.466(3) 0.082(5) Uani 0.5 1 d . . P B 1
H35A H 0.646876 0.265900 0.504686 0.122 Uiso 0.5 1 calc R U P B 1
H35B H 0.708293 0.248696 0.407343 0.122 Uiso 0.5 1 calc R U P B 1
H35C H 0.768587 0.207925 0.483101 0.122 Uiso 0.5 1 calc R U P B 1
C36A C 0.6326(10) 0.0471(7) 0.7462(8) 0.069(2) Uani 0.5 1 d . . P B 1
C37A C 0.7008(12) 0.0002(10) 0.8013(9) 0.085(3) Uani 0.5 1 d . . P B 1
H37A H 0.764248 0.004272 0.788785 0.102 Uiso 0.5 1 calc R U P B 1
C38A C 0.6711(13) -0.0540(12) 0.8767(9) 0.089(3) Uani 0.5 1 d . . P B 1
H38A H 0.715310 -0.090583 0.914751 0.107 Uiso 0.5 1 calc R U P B 1
C39A C 0.5773(19) -0.0504(14) 0.8911(10) 0.122(6) Uani 0.5 1 d . . P B 1
H39A H 0.554461 -0.081614 0.943123 0.146 Uiso 0.5 1 calc R U P B 1
C40A C 0.5128(15) -0.0052(10) 0.8366(11) 0.114(4) Uani 0.5 1 d . . P B 1
H40A H 0.449450 -0.009592 0.849493 0.136 Uiso 0.5 1 calc R U P B 1
C41A C 0.5399(11) 0.0483(9) 0.7607(10) 0.089(3) Uani 0.5 1 d . . P B 1
C42A C 0.4690(12) 0.0962(10) 0.7029(11) 0.107(3) Uani 0.5 1 d . . P B 1
H42A H 0.491612 0.054524 0.654767 0.161 Uiso 0.5 1 calc R U P B 1
H42B H 0.467584 0.161661 0.681247 0.161 Uiso 0.5 1 calc R U P B 1
H42C H 0.400502 0.104346 0.734116 0.161 Uiso 0.5 1 calc R U P B 1
C43A C 0.6874(8) 0.4783(9) 0.8970(6) 0.0548(19) Uani 0.5 1 d . . P B 1
C44A C 0.7662(8) 0.4606(10) 0.9401(7) 0.073(2) Uani 0.5 1 d . . P B 1
H44A H 0.790238 0.509957 0.936174 0.088 Uiso 0.5 1 calc R U P B 1
C45A C 0.8055(10) 0.3741(11) 0.9859(7) 0.080(2) Uani 0.5 1 d . . P B 1
H45A H 0.859513 0.361249 1.012185 0.096 Uiso 0.5 1 calc R U P B 1
C46A C 0.7683(9) 0.3042(11) 0.9951(7) 0.079(3) Uani 0.5 1 d . . P B 1
H46A H 0.797436 0.242709 1.026735 0.095 Uiso 0.5 1 calc R U P B 1
C47A C 0.6869(8) 0.3239(9) 0.9576(7) 0.066(2) Uani 0.5 1 d . . P B 1
H47A H 0.658423 0.277264 0.966775 0.079 Uiso 0.5 1 calc R U P B 1
C48A C 0.6488(8) 0.4098(8) 0.9079(7) 0.058(2) Uani 0.5 1 d . . P B 1
C49A C 0.5608(13) 0.4353(9) 0.8626(11) 0.053(2) Uani 0.5 1 d . . P B 1
H49A H 0.494729 0.472916 0.900973 0.063 Uiso 0.5 1 calc R U P B 1
H49B H 0.561295 0.372725 0.851305 0.063 Uiso 0.5 1 calc R U P B 1
C50A C 0.5350(8) 0.6846(9) 0.8966(7) 0.064(2) Uani 0.5 1 d . . P B 1
C51A C 0.5435(9) 0.6740(10) 0.9825(7) 0.077(2) Uani 0.5 1 d . . P B 1
H51A H 0.597657 0.617328 1.001318 0.092 Uiso 0.5 1 calc R U P B 1
C52A C 0.4733(10) 0.7458(10) 1.0400(8) 0.090(3) Uani 0.5 1 d . . P B 1
H52A H 0.480885 0.740921 1.096914 0.109 Uiso 0.5 1 calc R U P B 1
C53A C 0.3935(12) 0.8233(12) 1.0117(10) 0.099(3) Uani 0.5 1 d . . P B 1
H53A H 0.342872 0.870462 1.051055 0.119 Uiso 0.5 1 calc R U P B 1
C54A C 0.3834(10) 0.8357(10) 0.9269(10) 0.089(3) Uani 0.5 1 d . . P B 1
H54A H 0.328384 0.891814 0.908653 0.107 Uiso 0.5 1 calc R U P B 1
C55A C 0.4558(9) 0.7641(10) 0.8691(9) 0.074(2) Uani 0.5 1 d . . P B 1
C56A C 0.4423(19) 0.7821(18) 0.7800(11) 0.097(5) Uani 0.5 1 d . U P B 1
H56A H 0.503525 0.784711 0.740964 0.145 Uiso 0.5 1 calc R U P B 1
H56B H 0.383217 0.845548 0.774413 0.145 Uiso 0.5 1 calc R U P B 1
H56C H 0.431342 0.727942 0.765736 0.145 Uiso 0.5 1 calc R U P B 1
C57A C 0.7283(10) 0.6240(8) 0.7698(8) 0.055(2) Uani 0.5 1 d . U P B 1
C58A C 0.7125(16) 0.7221(12) 0.7727(13) 0.069(3) Uani 0.5 1 d . . P B 1
H58A H 0.652826 0.765943 0.808814 0.083 Uiso 0.5 1 calc R U P B 1
C59A C 0.782(2) 0.7555(15) 0.7244(18) 0.077(4) Uani 0.5 1 d . . P B 1
H59A H 0.770341 0.822406 0.726999 0.093 Uiso 0.5 1 calc R U P B 1
C60A C 0.877(2) 0.6866(11) 0.666(2) 0.067(4) Uani 0.5 1 d . . P B 1
H60A H 0.926303 0.707730 0.630426 0.081 Uiso 0.5 1 calc R U P B 1
C61A C 0.8866(19) 0.5922(14) 0.6700(17) 0.056(3) Uani 0.5 1 d . . P B 1
H61A H 0.944550 0.546556 0.633872 0.067 Uiso 0.5 1 calc R U P B 1
C62A C 0.822(2) 0.5592(17) 0.7193(18) 0.057(4) Uani 0.5 1 d . . P B 1
C63A C 0.842(3) 0.4524(16) 0.712(2) 0.067(5) Uani 0.5 1 d . . P B 1
H63A H 0.851187 0.414599 0.766954 0.100 Uiso 0.5 1 calc R U P B 1
H63B H 0.903323 0.421720 0.667642 0.100 Uiso 0.5 1 calc R U P B 1
H63C H 0.783438 0.452177 0.696569 0.100 Uiso 0.5 1 calc R U P B 1
F1A F 0.528(2) 0.4356(15) 0.698(2) 0.062(3) Uani 0.5 1 d . U P B 1
P2A P 0.6753(3) 0.1241(3) 0.6544(2) 0.0566(7) Uani 0.5 1 d . . P B 1
P3A P 0.6291(2) 0.5835(3) 0.82578(19) 0.0493(6) Uani 0.5 1 d . . P B 1
Pd2A Pd 0.59587(12) 0.28422(11) 0.67345(11) 0.0449(3) Uani 0.5 1 d . . P B 1
Pd3A Pd 0.57429(14) 0.51701(9) 0.75089(12) 0.0437(3) Uani 0.5 1 d . . P B 1
C8B C 0.176(2) 0.441(2) 0.678(2) 0.066(3) Uani 0.5 1 d G U P A 2
C9B C 0.154(2) 0.359(2) 0.698(2) 0.087(5) Uani 0.5 1 d G U P A 2
H9B H 0.149491 0.328809 0.754466 0.105 Uiso 0.5 1 calc R U P A 2
C10B C 0.138(3) 0.320(2) 0.635(3) 0.125(6) Uani 0.5 1 d G U P A 2
H10B H 0.122477 0.264101 0.647899 0.150 Uiso 0.5 1 calc R U P A 2
C11B C 0.144(3) 0.364(2) 0.552(2) 0.118(6) Uani 0.5 1 d G U P A 2
H11B H 0.132796 0.338003 0.508480 0.142 Uiso 0.5 1 calc R U P A 2
C12B C 0.166(3) 0.447(2) 0.5322(19) 0.089(6) Uani 0.5 1 d G U P A 2
H12B H 0.170131 0.476615 0.475627 0.106 Uiso 0.5 1 calc R U P A 2
C13B C 0.182(3) 0.4851(19) 0.596(2) 0.074(3) Uani 0.5 1 d DG U P A 2
C14B C 0.202(7) 0.576(4) 0.574(7) 0.082(5) Uani 0.5 1 d D . P A 2
H14D H 0.253457 0.569086 0.603233 0.122 Uiso 0.5 1 calc R U P A 2
H14E H 0.138673 0.634444 0.592293 0.122 Uiso 0.5 1 calc R U P A 2
H14F H 0.226652 0.582561 0.511878 0.122 Uiso 0.5 1 calc R U P A 2
C15B C 0.1773(9) 0.4143(11) 0.8557(8) 0.0583(16) Uani 0.5 1 d G . P A 2
C16B C 0.0725(8) 0.4526(9) 0.8879(8) 0.087(3) Uani 0.5 1 d G . P A 2
H16B H 0.028022 0.508267 0.858729 0.104 Uiso 0.5 1 calc R U P A 2
C17B C 0.0329(6) 0.4096(8) 0.9628(7) 0.133(5) Uani 0.5 1 d G . P A 2
H17B H -0.038634 0.435867 0.984749 0.160 Uiso 0.5 1 calc R U P A 2
C18B C 0.0981(8) 0.3282(8) 1.0055(6) 0.103(4) Uani 0.5 1 d G . P A 2
H18B H 0.071028 0.298853 1.056626 0.124 Uiso 0.5 1 calc R U P A 2
C19B C 0.2028(7) 0.2899(7) 0.9733(7) 0.089(3) Uani 0.5 1 d G . P A 2
H19B H 0.247348 0.234238 1.002485 0.106 Uiso 0.5 1 calc R U P A 2
C20B C 0.2424(6) 0.3329(9) 0.8984(9) 0.078(3) Uani 0.5 1 d G . P A 2
C21B C 0.3484(9) 0.2853(10) 0.8646(9) 0.093(3) Uani 0.5 1 d . . P A 2
H21D H 0.360608 0.274550 0.804047 0.140 Uiso 0.5 1 calc R U P A 2
H21E H 0.377682 0.220981 0.896256 0.140 Uiso 0.5 1 calc R U P A 2
H21F H 0.380332 0.327314 0.869857 0.140 Uiso 0.5 1 calc R U P A 2
C22B C 0.8270(9) 0.1304(11) 0.6499(8) 0.058(2) Uani 0.5 1 d . . P B 2
C23B C 0.9124(11) 0.0463(9) 0.6163(10) 0.080(3) Uani 0.5 1 d . . P B 2
H23B H 0.904965 -0.010307 0.607320 0.096 Uiso 0.5 1 calc R U P B 2
C24B C 1.0113(16) 0.046(2) 0.5956(18) 0.116(7) Uani 0.5 1 d . . P B 2
H24B H 1.071048 -0.009691 0.571901 0.139 Uiso 0.5 1 calc R U P B 2
C25B C 1.0142(10) 0.1297(13) 0.6119(12) 0.108(4) Uani 0.5 1 d . . P B 2
H25B H 1.079005 0.130885 0.599874 0.129 Uiso 0.5 1 calc R U P B 2
C26B C 0.9288(10) 0.2144(12) 0.6452(12) 0.092(4) Uani 0.5 1 d . . P B 2
H26B H 0.936125 0.270550 0.655408 0.111 Uiso 0.5 1 calc R U P B 2
C27B C 0.8314(15) 0.2148(11) 0.6633(14) 0.074(4) Uani 0.5 1 d . . P B 2
C28B C 0.7369(14) 0.3006(12) 0.6988(14) 0.070(3) Uani 0.5 1 d . . P B 2
H28C H 0.742629 0.362399 0.671336 0.084 Uiso 0.5 1 calc R U P B 2
H28D H 0.732918 0.299866 0.760675 0.084 Uiso 0.5 1 calc R U P B 2
C29B C 0.6880(11) 0.0932(7) 0.5806(5) 0.073(2) Uani 0.5 1 d G . P B 2
C30B C 0.6687(12) 0.0093(7) 0.5943(5) 0.110(4) Uani 0.5 1 d G . P B 2
H30B H 0.656789 -0.019514 0.650755 0.132 Uiso 0.5 1 calc R U P B 2
C31B C 0.6670(13) -0.0324(8) 0.5256(7) 0.134(5) Uani 0.5 1 d G . P B 2
H31B H 0.653856 -0.089773 0.534962 0.160 Uiso 0.5 1 calc R U P B 2
C32B C 0.6845(12) 0.0098(10) 0.4430(6) 0.112(4) Uani 0.5 1 d G . P B 2
H32B H 0.683288 -0.018745 0.395997 0.135 Uiso 0.5 1 calc R U P B 2
C33B C 0.7037(12) 0.0937(10) 0.4292(5) 0.085(3) Uani 0.5 1 d G . P B 2
H33B H 0.715653 0.122542 0.372825 0.101 Uiso 0.5 1 calc R U P B 2
C34B C 0.7054(11) 0.1354(9) 0.4980(6) 0.067(3) Uani 0.5 1 d G . P B 2
C35B C 0.733(2) 0.221(4) 0.472(3) 0.082(5) Uani 0.5 1 d . . P B 2
H35D H 0.672967 0.282738 0.490051 0.122 Uiso 0.5 1 calc R U P B 2
H35E H 0.756384 0.225344 0.409671 0.122 Uiso 0.5 1 calc R U P B 2
H35F H 0.787386 0.211336 0.499243 0.122 Uiso 0.5 1 calc R U P B 2
C36B C 0.6743(10) 0.0637(8) 0.7608(8) 0.069(2) Uani 0.5 1 d . . P B 2
C37B C 0.7584(12) 0.0087(10) 0.8034(9) 0.085(3) Uani 0.5 1 d . . P B 2
H37B H 0.822230 0.011683 0.781035 0.102 Uiso 0.5 1 calc R U P B 2
C38B C 0.7429(11) -0.0478(9) 0.8767(8) 0.089(3) Uani 0.5 1 d . . P B 2
H38B H 0.798750 -0.086726 0.903281 0.107 Uiso 0.5 1 calc R U P B 2
C39B C 0.6529(19) -0.0513(15) 0.9135(11) 0.122(6) Uani 0.5 1 d . . P B 2
H39B H 0.644590 -0.090708 0.964981 0.146 Uiso 0.5 1 calc R U P B 2
C40B C 0.5751(15) 0.0034(11) 0.8741(12) 0.114(4) Uani 0.5 1 d . . P B 2
H40B H 0.511746 0.000131 0.898789 0.136 Uiso 0.5 1 calc R U P B 2
C41B C 0.5808(11) 0.0631(9) 0.8013(10) 0.089(3) Uani 0.5 1 d . . P B 2
C42B C 0.4877(12) 0.1205(11) 0.7680(11) 0.107(3) Uani 0.5 1 d . . P B 2
H42D H 0.488118 0.183159 0.739097 0.161 Uiso 0.5 1 calc R U P B 2
H42E H 0.427818 0.134959 0.815579 0.161 Uiso 0.5 1 calc R U P B 2
H42F H 0.484961 0.081601 0.727312 0.161 Uiso 0.5 1 calc R U P B 2
C43B C 0.6708(7) 0.5375(8) 0.8936(6) 0.0548(19) Uani 0.5 1 d . . P B 2
C44B C 0.7406(8) 0.5351(10) 0.9368(7) 0.073(2) Uani 0.5 1 d . . P B 2
H44B H 0.761047 0.587806 0.927578 0.088 Uiso 0.5 1 calc R U P B 2
C45B C 0.7793(9) 0.4540(10) 0.9936(7) 0.080(2) Uani 0.5 1 d . . P B 2
H45B H 0.826724 0.450516 1.023708 0.096 Uiso 0.5 1 calc R U P B 2
C46B C 0.7482(10) 0.3787(11) 1.0056(7) 0.079(3) Uani 0.5 1 d . . P B 2
H46B H 0.774537 0.322641 1.043782 0.095 Uiso 0.5 1 calc R U P B 2
C47B C 0.6789(8) 0.3849(9) 0.9622(7) 0.066(2) Uani 0.5 1 d . . P B 2
H47B H 0.658951 0.331978 0.970359 0.079 Uiso 0.5 1 calc R U P B 2
C48B C 0.6374(9) 0.4655(9) 0.9072(7) 0.058(2) Uani 0.5 1 d . . P B 2
C49B C 0.5613(12) 0.4762(9) 0.8608(10) 0.053(2) Uani 0.5 1 d . . P B 2
H49C H 0.492323 0.511232 0.896498 0.063 Uiso 0.5 1 calc R U P B 2
H49D H 0.569856 0.408950 0.852952 0.063 Uiso 0.5 1 calc R U P B 2
C50B C 0.5222(9) 0.7411(9) 0.8676(7) 0.064(2) Uani 0.5 1 d . . P B 2
C51B C 0.5236(9) 0.7496(10) 0.9495(7) 0.077(2) Uani 0.5 1 d . . P B 2
H51B H 0.578209 0.701027 0.973893 0.092 Uiso 0.5 1 calc R U P B 2
C52B C 0.4474(12) 0.8270(11) 0.9978(9) 0.090(3) Uani 0.5 1 d . . P B 2
H52B H 0.446727 0.829167 1.055939 0.109 Uiso 0.5 1 calc R U P B 2
C53B C 0.3721(10) 0.9013(12) 0.9592(9) 0.099(3) Uani 0.5 1 d . . P B 2
H53B H 0.321254 0.956869 0.990214 0.119 Uiso 0.5 1 calc R U P B 2
C54B C 0.3707(10) 0.8953(10) 0.8781(10) 0.089(3) Uani 0.5 1 d . . P B 2
H54B H 0.318945 0.946806 0.852352 0.107 Uiso 0.5 1 calc R U P B 2
C55B C 0.4451(9) 0.8135(9) 0.8308(9) 0.074(2) Uani 0.5 1 d . . P B 2
C56B C 0.4458(19) 0.8109(18) 0.7403(11) 0.097(5) Uani 0.5 1 d . U P B 2
H56D H 0.499845 0.827976 0.703195 0.145 Uiso 0.5 1 calc R U P B 2
H56E H 0.379746 0.859166 0.728234 0.145 Uiso 0.5 1 calc R U P B 2
H56F H 0.458293 0.743938 0.729471 0.145 Uiso 0.5 1 calc R U P B 2
C57B C 0.7237(10) 0.6641(9) 0.7513(9) 0.055(2) Uani 0.5 1 d . U P B 2
C58B C 0.7142(16) 0.7611(13) 0.7482(12) 0.069(3) Uani 0.5 1 d . . P B 2
H58B H 0.653554 0.809901 0.779135 0.083 Uiso 0.5 1 calc R U P B 2
C59B C 0.789(2) 0.7874(15) 0.7024(18) 0.077(4) Uani 0.5 1 d . . P B 2
H59B H 0.780416 0.854066 0.701161 0.093 Uiso 0.5 1 calc R U P B 2
C60B C 0.871(2) 0.7230(11) 0.661(2) 0.067(4) Uani 0.5 1 d . . P B 2
H60B H 0.922335 0.743784 0.629394 0.081 Uiso 0.5 1 calc R U P B 2
C61B C 0.8900(19) 0.6253(14) 0.6594(17) 0.056(3) Uani 0.5 1 d . . P B 2
H61B H 0.954013 0.579435 0.629798 0.067 Uiso 0.5 1 calc R U P B 2
C62B C 0.809(2) 0.5924(17) 0.7042(18) 0.057(4) Uani 0.5 1 d . . P B 2
C63B C 0.829(3) 0.4882(14) 0.702(3) 0.067(5) Uani 0.5 1 d . . P B 2
H63D H 0.835624 0.454679 0.759288 0.100 Uiso 0.5 1 calc R U P B 2
H63E H 0.892730 0.454815 0.660681 0.100 Uiso 0.5 1 calc R U P B 2
H63F H 0.772722 0.485520 0.685971 0.100 Uiso 0.5 1 calc R U P B 2
F1B F 0.527(2) 0.4590(15) 0.699(2) 0.062(3) Uani 0.5 1 d . U P B 2
P2B P 0.6962(3) 0.1461(3) 0.6685(3) 0.0640(9) Uani 0.5 1 d . . P B 2
P3B P 0.6208(3) 0.6316(3) 0.8098(2) 0.0584(8) Uani 0.5 1 d . . P B 2
Pd2B Pd 0.60367(13) 0.30710(12) 0.68505(12) 0.0491(3) Uani 0.5 1 d . . P B 2
Pd3B Pd 0.57043(15) 0.55174(9) 0.74413(13) 0.0475(3) Uani 0.5 1 d . . P B 2

loop_
_atom_site_aniso_label
_atom_site_aniso_U_11
_atom_site_aniso_U_22
_atom_site_aniso_U_33
_atom_site_aniso_U_23
_atom_site_aniso_U_13
_atom_site_aniso_U_12
B1 0.080(4) 0.076(4) 0.061(3) -0.017(3) -0.017(3) -0.033(3)
B2 0.038(2) 0.061(3) 0.048(3) -0.007(2) 0.0032(19) -0.011(2)
C1 0.039(2) 0.071(3) 0.036(2) 0.0034(18) -0.0043(16) -0.0125(19)
C2 0.043(2) 0.075(3) 0.062(3) 0.006(2) -0.008(2) -0.016(2)
C3 0.050(3) 0.073(3) 0.078(4) 0.007(3) -0.011(2) -0.003(2)
C4 0.057(3) 0.068(3) 0.069(3) -0.004(2) -0.009(2) -0.008(2)
C5 0.057(3) 0.071(3) 0.052(3) -0.009(2) -0.005(2) -0.017(2)
C6 0.046(2) 0.066(3) 0.040(2) -0.0044(19) -0.0060(17) -0.010(2)
C7 0.047(2) 0.069(3) 0.074(3) -0.015(2) -0.010(2) -0.015(2)
O1 0.0556(17) 0.082(2) 0.0449(16) -0.0160(15) -0.0080(13) -0.0295(16)
O2 0.164(5) 0.112(3) 0.104(3) -0.023(3) -0.038(3) -0.080(4)
O3 0.080(2) 0.0638(18) 0.0601(19) -0.0102(15) -0.0109(16) -0.0317(17)
O4 0.113(3) 0.122(3) 0.0419(17) 0.0157(18) -0.0260(18) -0.086(3)
O5 0.0475(15) 0.0560(16) 0.0485(16) 0.0021(13) -0.0050(12) -0.0099(13)
P1 0.0383(5) 0.0666(6) 0.0374(5) -0.0015(4) -0.0047(4) -0.0161(5)
Pd1 0.03387(14) 0.05732(17) 0.03890(15) 0.00085(12) -0.00509(11) -0.00917(12)
Pd4 0.04480(16) 0.0773(2) 0.03318(15) -0.00205(13) -0.01005(11) -0.02782(15)
C8A 0.046(8) 0.104(5) 0.048(3) -0.014(3) -0.004(5) -0.033(5)
C9A 0.091(15) 0.115(5) 0.075(8) -0.014(5) -0.014(9) -0.060(9)
C10A 0.148(15) 0.144(9) 0.114(11) -0.037(7) -0.025(11) -0.081(8)
C11A 0.116(6) 0.157(17) 0.083(6) -0.038(10) -0.028(5) -0.045(10)
C12A 0.071(8) 0.118(17) 0.058(4) -0.037(9) -0.011(4) -0.015(12)
C13A 0.057(3) 0.103(9) 0.046(4) -0.004(6) -0.013(3) -0.019(6)
C14A 0.062(5) 0.111(16) 0.050(5) 0.012(13) -0.015(4) -0.023(11)
C15A 0.056(4) 0.068(4) 0.042(3) 0.002(2) -0.004(3) -0.024(3)
C16A 0.081(8) 0.085(6) 0.055(3) 0.025(4) -0.007(5) -0.038(5)
C17A 0.092(9) 0.096(5) 0.084(6) 0.029(5) -0.040(6) -0.047(7)
C18A 0.077(8) 0.117(10) 0.098(7) -0.003(7) 0.034(9) -0.058(9)
C19A 0.097(9) 0.134(11) 0.110(8) 0.077(9) -0.014(7) -0.034(8)
C20A 0.071(7) 0.108(11) 0.063(5) 0.041(7) -0.012(4) -0.040(8)
C21A 0.074(5) 0.097(6) 0.091(6) 0.031(5) -0.024(5) -0.031(5)
C22A 0.041(5) 0.063(7) 0.065(4) -0.010(5) -0.024(3) -0.008(3)
C23A 0.067(6) 0.067(7) 0.083(5) -0.032(6) -0.029(4) 0.009(5)
C24A 0.048(8) 0.147(18) 0.115(11) -0.060(12) -0.013(7) 0.007(7)
C25A 0.040(4) 0.117(11) 0.146(11) -0.051(10) -0.017(5) -0.004(6)
C26A 0.043(4) 0.102(10) 0.132(7) -0.049(9) -0.026(4) -0.011(6)
C27A 0.052(4) 0.069(11) 0.093(5) -0.021(9) -0.030(4) -0.005(7)
C28A 0.039(3) 0.067(9) 0.102(6) -0.019(7) -0.031(3) -0.007(5)
C29A 0.088(5) 0.069(5) 0.048(7) -0.012(4) -0.033(5) -0.009(4)
C30A 0.172(10) 0.069(7) 0.066(9) -0.019(5) -0.046(8) -0.015(7)
C31A 0.163(14) 0.097(10) 0.119(14) -0.033(9) -0.023(11) -0.033(10)
C32A 0.129(10) 0.110(9) 0.085(10) -0.045(7) -0.032(8) -0.021(8)
C33A 0.088(5) 0.112(8) 0.050(8) -0.028(6) -0.021(7) -0.028(5)
C34A 0.059(4) 0.085(5) 0.043(7) -0.016(5) -0.024(5) -0.009(3)
C35A 0.036(13) 0.106(5) 0.073(6) -0.003(4) 0.006(9) -0.016(12)
C36A 0.075(7) 0.038(4) 0.075(5) -0.005(3) -0.018(4) -0.006(4)
C37A 0.097(9) 0.070(4) 0.061(4) -0.019(3) -0.017(6) -0.007(6)
C38A 0.098(8) 0.076(5) 0.056(5) -0.008(4) -0.018(6) -0.004(6)
C39A 0.186(18) 0.082(6) 0.061(7) -0.017(6) 0.007(8) -0.042(10)
C40A 0.133(11) 0.062(5) 0.115(10) 0.001(6) 0.006(7) -0.036(6)
C41A 0.090(7) 0.055(4) 0.109(8) -0.008(5) -0.009(5) -0.027(4)
C42A 0.109(7) 0.073(6) 0.136(11) 0.020(6) -0.025(7) -0.047(6)
C43A 0.039(4) 0.072(5) 0.042(3) -0.021(5) -0.009(2) -0.008(5)
C44A 0.055(4) 0.105(6) 0.060(4) -0.012(6) -0.026(3) -0.023(5)
C45A 0.070(5) 0.118(7) 0.054(4) -0.007(5) -0.034(4) -0.031(6)
C46A 0.060(5) 0.107(7) 0.052(4) -0.002(5) -0.026(4) -0.014(6)
C47A 0.058(4) 0.088(6) 0.047(3) 0.008(5) -0.020(3) -0.028(5)
C48A 0.038(3) 0.077(6) 0.032(2) -0.013(5) -0.007(2) 0.001(6)
C49A 0.047(3) 0.067(8) 0.045(3) 0.000(6) -0.013(2) -0.025(6)
C50A 0.053(4) 0.073(6) 0.058(5) -0.020(4) -0.014(4) -0.013(5)
C51A 0.070(5) 0.096(6) 0.057(5) -0.022(4) -0.005(4) -0.028(5)
C52A 0.094(6) 0.101(6) 0.065(6) -0.036(5) -0.004(5) -0.028(6)
C53A 0.078(6) 0.113(8) 0.086(7) -0.034(5) 0.004(5) -0.025(6)
C54A 0.069(5) 0.080(7) 0.107(9) -0.028(5) -0.018(5) -0.015(5)
C55A 0.049(4) 0.074(7) 0.083(8) -0.022(5) -0.026(5) -0.001(5)
C56A 0.084(5) 0.097(12) 0.100(13) -0.035(9) -0.029(10) -0.016(7)
C57A 0.054(3) 0.060(6) 0.053(5) -0.006(4) -0.024(3) -0.019(5)
C58A 0.055(3) 0.076(11) 0.078(10) -0.013(7) -0.023(6) -0.022(8)
C59A 0.073(5) 0.066(12) 0.107(14) -0.004(8) -0.038(8) -0.032(8)
C60A 0.062(5) 0.049(12) 0.095(6) -0.010(11) -0.035(4) -0.016(10)
C61A 0.051(3) 0.059(12) 0.068(7) -0.008(8) -0.015(4) -0.030(8)
C62A 0.043(6) 0.075(14) 0.046(9) -0.003(8) -0.026(4) -0.010(9)
C63A 0.049(8) 0.073(16) 0.064(8) -0.013(11) -0.008(5) -0.013(12)
F1A 0.0522(14) 0.072(7) 0.0544(15) -0.004(6) -0.0155(12) -0.018(5)
P2A 0.0468(16) 0.0505(17) 0.0600(18) -0.0023(13) -0.0165(12) -0.0079(12)
P3A 0.0421(12) 0.0634(18) 0.0381(13) -0.0118(14) -0.0088(9) -0.0158(15)
Pd2A 0.0352(4) 0.0470(7) 0.0458(5) -0.0063(4) -0.0140(3) -0.0076(4)
Pd3A 0.0371(4) 0.0551(8) 0.0347(4) -0.0066(6) -0.0096(3) -0.0139(6)
C8B 0.046(8) 0.104(5) 0.048(3) -0.014(3) -0.004(5) -0.033(5)
C9B 0.091(15) 0.115(5) 0.075(8) -0.014(5) -0.014(9) -0.060(9)
C10B 0.148(15) 0.144(9) 0.114(11) -0.037(7) -0.025(11) -0.081(8)
C11B 0.116(6) 0.157(17) 0.083(6) -0.038(10) -0.028(5) -0.045(10)
C12B 0.071(8) 0.118(17) 0.058(4) -0.037(9) -0.011(4) -0.015(12)
C13B 0.057(3) 0.103(9) 0.046(4) -0.004(6) -0.013(3) -0.019(6)
C14B 0.062(5) 0.111(16) 0.050(5) 0.012(13) -0.015(4) -0.023(11)
C15B 0.056(4) 0.068(4) 0.042(3) 0.002(2) -0.004(3) -0.024(3)
C16B 0.071(7) 0.108(11) 0.063(5) 0.041(7) -0.012(4) -0.040(8)
C17B 0.097(9) 0.134(11) 0.110(8) 0.077(9) -0.014(7) -0.034(8)
C18B 0.077(8) 0.117(10) 0.098(7) -0.003(7) 0.034(9) -0.058(9)
C19B 0.092(9) 0.096(5) 0.084(6) 0.029(5) -0.040(6) -0.047(7)
C20B 0.081(8) 0.085(6) 0.055(3) 0.025(4) -0.007(5) -0.038(5)
C21B 0.074(5) 0.097(6) 0.091(6) 0.031(5) -0.024(5) -0.031(5)
C22B 0.041(5) 0.063(7) 0.065(4) -0.010(5) -0.024(3) -0.008(3)
C23B 0.067(6) 0.067(7) 0.083(5) -0.032(6) -0.029(4) 0.009(5)
C24B 0.048(8) 0.147(18) 0.115(11) -0.060(12) -0.013(7) 0.007(7)
C25B 0.040(4) 0.117(11) 0.146(11) -0.051(10) -0.017(5) -0.004(6)
C26B 0.043(4) 0.102(10) 0.132(7) -0.049(9) -0.026(4) -0.011(6)
C27B 0.052(4) 0.069(11) 0.093(5) -0.021(9) -0.030(4) -0.005(7)
C28B 0.039(3) 0.067(9) 0.102(6) -0.019(7) -0.031(3) -0.007(5)
C29B 0.088(5) 0.069(5) 0.048(7) -0.012(4) -0.033(5) -0.009(4)
C30B 0.172(10) 0.069(7) 0.066(9) -0.019(5) -0.046(8) -0.015(7)
C31B 0.163(14) 0.097(10) 0.119(14) -0.033(9) -0.023(11) -0.033(10)
C32B 0.129(10) 0.110(9) 0.085(10) -0.045(7) -0.032(8) -0.021(8)
C33B 0.088(5) 0.112(8) 0.050(8) -0.028(6) -0.021(7) -0.028(5)
C34B 0.059(4) 0.085(5) 0.043(7) -0.016(5) -0.024(5) -0.009(3)
C35B 0.036(13) 0.106(5) 0.073(6) -0.003(4) 0.006(9) -0.016(12)
C36B 0.075(7) 0.038(4) 0.075(5) -0.005(3) -0.018(4) -0.006(4)
C37B 0.097(9) 0.070(4) 0.061(4) -0.019(3) -0.017(6) -0.007(6)
C38B 0.098(8) 0.076(5) 0.056(5) -0.008(4) -0.018(6) -0.004(6)
C39B 0.186(18) 0.082(6) 0.061(7) -0.017(6) 0.007(8) -0.042(10)
C40B 0.133(11) 0.062(5) 0.115(10) 0.001(6) 0.006(7) -0.036(6)
C41B 0.090(7) 0.055(4) 0.109(8) -0.008(5) -0.009(5) -0.027(4)
C42B 0.109(7) 0.073(6) 0.136(11) 0.020(6) -0.025(7) -0.047(6)
C43B 0.039(4) 0.072(5) 0.042(3) -0.021(5) -0.009(2) -0.008(5)
C44B 0.055(4) 0.105(6) 0.060(4) -0.012(6) -0.026(3) -0.023(5)
C45B 0.070(5) 0.118(7) 0.054(4) -0.007(5) -0.034(4) -0.031(6)
C46B 0.060(5) 0.107(7) 0.052(4) -0.002(5) -0.026(4) -0.014(6)
C47B 0.058(4) 0.088(6) 0.047(3) 0.008(5) -0.020(3) -0.028(5)
C48B 0.038(3) 0.077(6) 0.032(2) -0.013(5) -0.007(2) 0.001(6)
C49B 0.047(3) 0.067(8) 0.045(3) 0.000(6) -0.013(2) -0.025(6)
C50B 0.053(4) 0.073(6) 0.058(5) -0.020(4) -0.014(4) -0.013(5)
C51B 0.070(5) 0.096(6) 0.057(5) -0.022(4) -0.005(4) -0.028(5)
C52B 0.094(6) 0.101(6) 0.065(6) -0.036(5) -0.004(5) -0.028(6)
C53B 0.078(6) 0.113(8) 0.086(7) -0.034(5) 0.004(5) -0.025(6)
C54B 0.069(5) 0.080(7) 0.107(9) -0.028(5) -0.018(5) -0.015(5)
C55B 0.049(4) 0.074(7) 0.083(8) -0.022(5) -0.026(5) -0.001(5)
C56B 0.084(5) 0.097(12) 0.100(13) -0.035(9) -0.029(10) -0.016(7)
C57B 0.054(3) 0.060(6) 0.053(5) -0.006(4) -0.024(3) -0.019(5)
C58B 0.055(3) 0.076(11) 0.078(10) -0.013(7) -0.023(6) -0.022(8)
C59B 0.073(5) 0.066(12) 0.107(14) -0.004(8) -0.038(8) -0.032(8)
C60B 0.062(5) 0.049(12) 0.095(6) -0.010(11) -0.035(4) -0.016(10)
C61B 0.051(3) 0.059(12) 0.068(7) -0.008(8) -0.015(4) -0.030(8)
C62B 0.043(6) 0.075(14) 0.046(9) -0.003(8) -0.026(4) -0.010(9)
C63B 0.049(8) 0.073(16) 0.064(8) -0.013(11) -0.008(5) -0.013(12)
F1B 0.0522(14) 0.072(7) 0.0544(15) -0.004(6) -0.0155(12) -0.018(5)
P2B 0.0597(19) 0.0483(16) 0.082(2) -0.0066(13) -0.0310(15) -0.0118(12)
P3B 0.0518(14) 0.0640(19) 0.0580(19) -0.0195(16) -0.0194(12) -0.0139(17)
Pd2B 0.0416(5) 0.0442(7) 0.0569(6) -0.0102(4) -0.0174(4) -0.0081(4)
Pd3B 0.0427(4) 0.0519(7) 0.0433(5) -0.0106(6) -0.0144(3) -0.0107(6)

loop_
_atom_type_symbol
_atom_type_description
_atom_type_scat_dispersion_real
_atom_type_scat_dispersion_imag
_atom_type_scat_source
C C 0.0181 0.0091 'International Tables Vol C Tables 4.2.6.8 and 6.1.1.4'
H H 0.0000 0.0000 'International Tables Vol C Tables 4.2.6.8 and 6.1.1.4'
B B 0.0090 0.0039 'International Tables Vol C Tables 4.2.6.8 and 6.1.1.4'
F F 0.0727 0.0534 'International Tables Vol C Tables 4.2.6.8 and 6.1.1.4'
O O 0.0492 0.0322 'International Tables Vol C Tables 4.2.6.8 and 6.1.1.4'
P P 0.2955 0.4335 'International Tables Vol C Tables 4.2.6.8 and 6.1.1.4'
Pd Pd 0.1215 3.9337 'International Tables Vol C Tables 4.2.6.8 and 6.1.1.4'

loop_
_exptl_crystal_face_index_h
_exptl_crystal_face_index_k
_exptl_crystal_face_index_l
_exptl_crystal_face_perp_dist
1 0 1 0.0172
-1 0 -1 0.0269
0 -1 1 0.0175
1 1 1 0.0190
1 1 -1 0.0336
-1 -1 1 0.0336
0 -1 -1 0.0688
0 1 1 0.0365
1 0 -1 0.0397
0 1 0 0.0309
1 0 0 0.0258
0 -1 0 0.0430
0 0 1 0.0250

loop_
_geom_angle_atom_site_label_1
_geom_angle_atom_site_label_2
_geom_angle_atom_site_label_3
_geom_angle
_geom_angle_site_symmetry_1
_geom_angle_site_symmetry_3
_geom_angle_publ_flag
O1 B1 O2 118.9(5) . . ?
O1 B1 O3 127.0(5) . . ?
O2 B1 O3 114.0(5) . . ?
O4 B2 O3 117.6(4) . . ?
O4 B2 O5 120.7(4) . . ?
O5 B2 O3 121.7(4) . . ?
C2 C1 C6 120.7(4) . . ?
C2 C1 P1 127.6(4) . . ?
C6 C1 P1 111.6(3) . . ?
C1 C2 H2 120.7 . . ?
C3 C2 C1 118.7(5) . . ?
C3 C2 H2 120.7 . . ?
C2 C3 H3 119.3 . . ?
C4 C3 C2 121.4(5) . . ?
C4 C3 H3 119.3 . . ?
C3 C4 H4 119.9 . . ?
C3 C4 C5 120.2(5) . . ?
C5 C4 H4 119.9 . . ?
C4 C5 H5 119.7 . . ?
C4 C5 C6 120.5(5) . . ?
C6 C5 H5 119.7 . . ?
C1 C6 C7 118.8(4) . . ?
C5 C6 C1 118.6(4) . . ?
C5 C6 C7 122.6(4) . . ?
C6 C7 H7A 108.3 . . ?
C6 C7 H7B 108.3 . . ?
C6 C7 Pd1 116.0(3) . . ?
H7A C7 H7B 107.4 . . ?
Pd1 C7 H7A 108.3 . . ?
Pd1 C7 H7B 108.3 . . ?
B1 O1 Pd4 119.8(3) . . ?
B1 O1 Pd3A 150.0(3) . . ?
B1 O1 Pd3B 139.7(3) . . ?
Pd4 O1 Pd3A 90.25(13) . . ?
Pd4 O1 Pd3B 100.26(15) . . ?
B2 O3 B1 132.3(4) . . ?
B2 O4 Pd4 132.5(3) . 2_666 ?
B2 O4 Pd4 127.7(3) . . ?
Pd4 O4 Pd4 99.73(14) . 2_666 ?
B2 O5 Pd1 106.6(3) . 2_666 ?
B2 O5 Pd2A 108.2(3) . 2_666 ?
B2 O5 Pd2B 109.5(3) . 2_666 ?
Pd1 O5 Pd2B 85.46(12) 2_666 2_666 ?
Pd2A O5 Pd1 95.68(13) 2_666 2_666 ?
Pd2A O5 Pd2B 10.38(6) 2_666 2_666 ?
C1 P1 Pd1 103.72(14) . . ?
C1 P1 C15A 109.2(6) . . ?
C1 P1 C8B 110.4(10) . . ?
C8A P1 C1 111.1(11) . . ?
C8A P1 Pd1 110.1(9) . . ?
C8A P1 C15A 110.1(12) . . ?
C15A P1 Pd1 112.5(5) . . ?
C8B P1 Pd1 117.6(8) . . ?
C15B P1 C1 105.5(5) . . ?
C15B P1 Pd1 119.4(4) . . ?
C15B P1 C8B 99.6(11) . . ?
C7 Pd1 O5 174.18(17) . 2_666 ?
C7 Pd1 P1 83.77(14) . . ?
C7 Pd1 Pd4 94.93(15) . . ?
C7 Pd1 Pd2A 137.18(14) . . ?
C7 Pd1 F1B 89.1(6) . . ?
C7 Pd1 Pd2B 128.17(14) . . ?
O5 Pd1 P1 100.13(9) 2_666 . ?
O5 Pd1 Pd4 79.29(8) 2_666 . ?
O5 Pd1 Pd2A 40.43(8) 2_666 . ?
O5 Pd1 Pd2B 49.34(8) 2_666 . ?
P1 Pd1 Pd4 138.61(3) . . ?
P1 Pd1 Pd2A 137.02(4) . . ?
P1 Pd1 Pd2B 145.27(4) . . ?
Pd4 Pd1 Pd2A 64.30(3) . . ?
Pd4 Pd1 Pd2B 61.04(4) . . ?
F1A Pd1 C7 97.8(7) . . ?
F1A Pd1 O5 78.3(7) . 2_666 ?
F1A Pd1 P1 178.5(7) . . ?
F1A Pd1 Pd4 41.3(9) . . ?
F1A Pd1 Pd2A 41.5(6) . . ?
F1B Pd1 P1 172.3(5) . . ?
F1B Pd1 Pd4 39.1(9) . . ?
F1B Pd1 Pd2B 42.4(5) . . ?
O1 Pd4 O4 175.83(12) . 2_666 ?
O1 Pd4 Pd1 112.25(9) . . ?
O1 Pd4 Pd4 136.10(9) . 2_666 ?
O1 Pd4 F1A 91.1(7) . . ?
O1 Pd4 Pd3A 49.38(9) . . ?
O1 Pd4 Pd2B 108.51(10) . . ?
O1 Pd4 Pd3B 41.03(9) . . ?
O4 Pd4 O1 95.56(13) . . ?
O4 Pd4 O4 80.27(14) . 2_666 ?
O4 Pd4 Pd1 135.67(11) . . ?
O4 Pd4 Pd1 71.18(10) 2_666 . ?
O4 Pd4 Pd4 40.54(9) . 2_666 ?
O4 Pd4 Pd4 39.73(9) 2_666 2_666 ?
O4 Pd4 F1A 93.1(7) 2_666 . ?
O4 Pd4 F1A 173.3(7) . . ?
O4 Pd4 Pd3A 134.79(9) 2_666 . ?
O4 Pd4 Pd3A 144.94(10) . . ?
O4 Pd4 Pd2B 75.16(11) 2_666 . ?
O4 Pd4 Pd2B 142.97(13) . . ?
O4 Pd4 Pd3B 143.12(9) 2_666 . ?
O4 Pd4 Pd3B 136.32(10) . . ?
Pd1 Pd4 Pd3A 70.66(3) . . ?
Pd1 Pd4 Pd2B 59.50(4) . . ?
Pd1 Pd4 Pd3B 75.97(3) . . ?
Pd4 Pd4 Pd1 104.544(14) 2_666 . ?
Pd4 Pd4 Pd3A 174.50(3) 2_666 . ?
Pd4 Pd4 Pd2B 110.41(3) 2_666 . ?
Pd4 Pd4 Pd3B 175.24(3) 2_666 . ?
F1A Pd4 Pd1 41.0(8) . . ?
F1A Pd4 Pd4 132.8(7) . 2_666 ?
F1A Pd4 Pd3A 41.7(7) . . ?
F1B Pd4 O1 81.8(7) . . ?
F1B Pd4 O4 176.3(6) . . ?
F1B Pd4 Pd1 44.3(8) . . ?
F1B Pd4 Pd2B 40.7(6) . . ?
F1B Pd4 Pd3B 40.8(7) . . ?
Pd2B Pd4 Pd3B 74.01(3) . . ?
C9A C8A P1 116.7(18) . . ?
C9A C8A C13A 120.0 . . ?
C13A C8A P1 123.2(18) . . ?
C8A C9A H9A 120.0 . . ?
C8A C9A C10A 120.0 . . ?
C10A C9A H9A 120.0 . . ?
C9A C10A H10A 120.0 . . ?
C9A C10A C11A 120.0 . . ?
C11A C10A H10A 120.0 . . ?
C10A C11A H11A 120.0 . . ?
C12A C11A C10A 120.0 . . ?
C12A C11A H11A 120.0 . . ?
C11A C12A H12A 120.0 . . ?
C11A C12A C13A 120.0 . . ?
C13A C12A H12A 120.0 . . ?
C8A C13A C14A 124(5) . . ?
C12A C13A C8A 120.0 . . ?
C12A C13A C14A 116(5) . . ?
C13A C14A H14A 109.5 . . ?
C13A C14A H14B 109.5 . . ?
C13A C14A H14C 109.5 . . ?
H14A C14A H14B 109.5 . . ?
H14A C14A H14C 109.5 . . ?
H14B C14A H14C 109.5 . . ?
C16A C15A P1 113.8(11) . . ?
C16A C15A C20A 120.6(10) . . ?
C20A C15A P1 125.5(11) . . ?
C15A C16A H16A 121.5 . . ?
C15A C16A C17A 117.0(12) . . ?
C17A C16A H16A 121.5 . . ?
C16A C17A H17A 119.8 . . ?
C18A C17A C16A 120.3(14) . . ?
C18A C17A H17A 119.8 . . ?
C17A C18A H18A 119.2 . . ?
C17A C18A C19A 121.6(15) . . ?
C19A C18A H18A 119.2 . . ?
C18A C19A H19A 120.5 . . ?
C20A C19A C18A 119.0(17) . . ?
C20A C19A H19A 120.5 . . ?
C15A C20A C21A 121.8(11) . . ?
C19A C20A C15A 121.4(14) . . ?
C19A C20A C21A 116.8(13) . . ?
C20A C21A H21A 109.5 . . ?
C20A C21A H21B 109.5 . . ?
C20A C21A H21C 109.5 . . ?
H21A C21A H21B 109.5 . . ?
H21A C21A H21C 109.5 . . ?
H21B C21A H21C 109.5 . . ?
C23A C22A P2A 124.8(10) . . ?
C27A C22A C23A 120.1(13) . . ?
C27A C22A P2A 115.1(11) . . ?
C22A C23A H23A 121.8 . . ?
C24A C23A C22A 116.4(14) . . ?
C24A C23A H23A 121.8 . . ?
C23A C24A H24A 118.1 . . ?
C25A C24A C23A 123.8(18) . . ?
C25A C24A H24A 118.1 . . ?
C24A C25A H25A 118.4 . . ?
C24A C25A C26A 123.3(15) . . ?
C26A C25A H25A 118.4 . . ?
C25A C26A H26A 121.5 . . ?
C27A C26A C25A 117.1(15) . . ?
C27A C26A H26A 121.5 . . ?
C22A C27A C28A 115.2(15) . . ?
C26A C27A C22A 119.3(16) . . ?
C26A C27A C28A 125.4(15) . . ?
C27A C28A H28A 107.4 . . ?
C27A C28A H28B 107.4 . . ?
C27A C28A Pd2A 119.5(10) . . ?
H28A C28A H28B 107.0 . . ?
Pd2A C28A H28A 107.4 . . ?
Pd2A C28A H28B 107.4 . . ?
C30A C29A C34A 120.0 . . ?
C30A C29A P2A 115.4(6) . . ?
C34A C29A P2A 124.5(6) . . ?
C29A C30A H30A 120.0 . . ?
C31A C30A C29A 120.0 . . ?
C31A C30A H30A 120.0 . . ?
C30A C31A H31A 120.0 . . ?
C32A C31A C30A 120.0 . . ?
C32A C31A H31A 120.0 . . ?
C31A C32A H32A 120.0 . . ?
C31A C32A C33A 120.0 . . ?
C33A C32A H32A 120.0 . . ?
C32A C33A H33A 120.0 . . ?
C34A C33A C32A 120.0 . . ?
C34A C33A H33A 120.0 . . ?
C29A C34A C35A 117.6(19) . . ?
C33A C34A C29A 120.0 . . ?
C33A C34A C35A 122.4(19) . . ?
C34A C35A H35A 109.5 . . ?
C34A C35A H35B 109.5 . . ?
C34A C35A H35C 109.5 . . ?
H35A C35A H35B 109.5 . . ?
H35A C35A H35C 109.5 . . ?
H35B C35A H35C 109.5 . . ?
C37A C36A P2A 113.4(11) . . ?
C41A C36A C37A 125.1(14) . . ?
C41A C36A P2A 121.1(10) . . ?
C36A C37A H37A 121.3 . . ?
C36A C37A C38A 117.5(15) . . ?
C38A C37A H37A 121.3 . . ?
C37A C38A H38A 121.7 . . ?
C39A C38A C37A 116.6(15) . . ?
C39A C38A H38A 121.7 . . ?
C38A C39A H39A 117.6 . . ?
C38A C39A C40A 124.8(17) . . ?
C40A C39A H39A 117.6 . . ?
C39A C40A H40A 119.9 . . ?
C39A C40A C41A 120.1(18) . . ?
C41A C40A H40A 119.9 . . ?
C36A C41A C40A 115.7(15) . . ?
C36A C41A C42A 125.2(13) . . ?
C40A C41A C42A 119.1(14) . . ?
C41A C42A H42A 109.5 . . ?
C41A C42A H42B 109.5 . . ?
C41A C42A H42C 109.5 . . ?
H42A C42A H42B 109.5 . . ?
H42A C42A H42C 109.5 . . ?
H42B C42A H42C 109.5 . . ?
C44A C43A P3A 128.2(10) . . ?
C48A C43A C44A 119.5(11) . . ?
C48A C43A P3A 112.3(8) . . ?
C43A C44A H44A 120.2 . . ?
C45A C44A C43A 119.6(12) . . ?
C45A C44A H44A 120.2 . . ?
C44A C45A H45A 119.7 . . ?
C44A C45A C46A 120.7(11) . . ?
C46A C45A H45A 119.7 . . ?
C45A C46A H46A 120.1 . . ?
C45A C46A C47A 119.8(12) . . ?
C47A C46A H46A 120.1 . . ?
C46A C47A H47A 119.9 . . ?
C48A C47A C46A 120.2(12) . . ?
C48A C47A H47A 119.9 . . ?
C43A C48A C47A 120.0(11) . . ?
C43A C48A C49A 117.0(10) . . ?
C47A C48A C49A 123.1(11) . . ?
C48A C49A H49A 109.2 . . ?
C48A C49A H49B 109.2 . . ?
C48A C49A Pd3A 111.9(9) . . ?
H49A C49A H49B 107.9 . . ?
Pd3A C49A H49A 109.2 . . ?
Pd3A C49A H49B 109.2 . . ?
C51A C50A P3A 117.7(9) . . ?
C55A C50A C51A 120.4(11) . . ?
C55A C50A P3A 121.8(9) . . ?
C50A C51A H51A 119.6 . . ?
C52A C51A C50A 120.7(12) . . ?
C52A C51A H51A 119.6 . . ?
C51A C52A H52A 121.1 . . ?
C53A C52A C51A 117.8(12) . . ?
C53A C52A H52A 121.1 . . ?
C52A C53A H53A 118.8 . . ?
C52A C53A C54A 122.4(13) . . ?
C54A C53A H53A 118.8 . . ?
C53A C54A H54A 120.4 . . ?
C53A C54A C55A 119.1(13) . . ?
C55A C54A H54A 120.4 . . ?
C50A C55A C54A 119.4(12) . . ?
C50A C55A C56A 123.9(13) . . ?
C54A C55A C56A 116.7(14) . . ?
C55A C56A H56A 109.5 . . ?
C55A C56A H56B 109.5 . . ?
C55A C56A H56C 109.5 . . ?
H56A C56A H56B 109.5 . . ?
H56A C56A H56C 109.5 . . ?
H56B C56A H56C 109.5 . . ?
C58A C57A C62A 117.6(18) . . ?
C58A C57A P3A 120.3(12) . . ?
C62A C57A P3A 122.0(14) . . ?
C57A C58A H58A 119.7 . . ?
C59A C58A C57A 121(2) . . ?
C59A C58A H58A 119.7 . . ?
C58A C59A H59A 119.8 . . ?
C58A C59A C60A 120.3(17) . . ?
C60A C59A H59A 119.8 . . ?
C59A C60A H60A 122.8 . . ?
C61A C60A C59A 114(2) . . ?
C61A C60A H60A 122.8 . . ?
C60A C61A H61A 117.5 . . ?
C62A C61A C60A 125(3) . . ?
C62A C61A H61A 117.5 . . ?
C57A C62A C63A 120(3) . . ?
C61A C62A C57A 122(2) . . ?
C61A C62A C63A 118(3) . . ?
C62A C63A H63A 109.5 . . ?
C62A C63A H63B 109.5 . . ?
C62A C63A H63C 109.5 . . ?
H63A C63A H63B 109.5 . . ?
H63A C63A H63C 109.5 . . ?
H63B C63A H63C 109.5 . . ?
Pd1 F1A Pd4 97.7(13) . . ?
Pd1 F1A Pd2A 98.7(10) . . ?
Pd1 F1A Pd3A 120.6(13) . . ?
Pd4 F1A Pd2A 105.5(14) . . ?
Pd4 F1A Pd3A 97.1(10) . . ?
Pd3A F1A Pd2A 131.2(14) . . ?
C22A P2A C29A 101.2(6) . . ?
C22A P2A C36A 109.6(6) . . ?
C22A P2A Pd2A 103.5(4) . . ?
C29A P2A C36A 107.7(5) . . ?
C29A P2A Pd2A 120.8(4) . . ?
C36A P2A Pd2A 113.0(4) . . ?
C43A P3A C50A 105.4(5) . . ?
C43A P3A C57A 105.8(6) . . ?
C43A P3A Pd3A 101.1(4) . . ?
C50A P3A Pd3A 119.3(4) . . ?
C57A P3A C50A 105.3(6) . . ?
C57A P3A Pd3A 118.2(5) . . ?
O5 Pd2A Pd1 43.89(9) 2_666 . ?
O5 Pd2A F1A 79.9(8) 2_666 . ?
O5 Pd2A P2A 104.03(13) 2_666 . ?
C28A Pd2A O5 171.2(4) . 2_666 ?
C28A Pd2A Pd1 128.2(4) . . ?
C28A Pd2A F1A 91.4(9) . . ?
C28A Pd2A P2A 84.7(4) . . ?
F1A Pd2A Pd1 39.8(8) . . ?
F1A Pd2A P2A 175.5(9) . . ?
P2A Pd2A Pd1 143.06(11) . . ?
O1 Pd3A Pd4 40.37(8) . . ?
C49A Pd3A O1 170.3(4) . . ?
C49A Pd3A Pd4 130.0(4) . . ?
C49A Pd3A F1A 88.9(9) . . ?
C49A Pd3A P3A 81.5(4) . . ?
F1A Pd3A O1 81.5(9) . . ?
F1A Pd3A Pd4 41.2(8) . . ?
F1A Pd3A P3A 170.0(8) . . ?
P3A Pd3A O1 108.11(12) . . ?
P3A Pd3A Pd4 148.46(10) . . ?
C9B C8B P1 119.1(17) . . ?
C9B C8B C13B 120.0 . . ?
C13B C8B P1 120.0(17) . . ?
C8B C9B H9B 120.0 . . ?
C8B C9B C10B 120.0 . . ?
C10B C9B H9B 120.0 . . ?
C9B C10B H10B 120.0 . . ?
C11B C10B C9B 120.0 . . ?
C11B C10B H10B 120.0 . . ?
C10B C11B H11B 120.0 . . ?
C10B C11B C12B 120.0 . . ?
C12B C11B H11B 120.0 . . ?
C11B C12B H12B 120.0 . . ?
C13B C12B C11B 120.0 . . ?
C13B C12B H12B 120.0 . . ?
C8B C13B C14B 121(5) . . ?
C12B C13B C8B 120.0 . . ?
C12B C13B C14B 119(5) . . ?
C13B C14B H14D 109.5 . . ?
C13B C14B H14E 109.5 . . ?
C13B C14B H14F 109.5 . . ?
H14D C14B H14E 109.5 . . ?
H14D C14B H14F 109.5 . . ?
H14E C14B H14F 109.5 . . ?
C16B C15B P1 116.7(6) . . ?
C16B C15B C20B 120.0 . . ?
C20B C15B P1 123.2(6) . . ?
C15B C16B H16B 120.0 . . ?
C17B C16B C15B 120.0 . . ?
C17B C16B H16B 120.0 . . ?
C16B C17B H17B 120.0 . . ?
C16B C17B C18B 120.0 . . ?
C18B C17B H17B 120.0 . . ?
C17B C18B H18B 120.0 . . ?
C19B C18B C17B 120.0 . . ?
C19B C18B H18B 120.0 . . ?
C18B C19B H19B 120.0 . . ?
C18B C19B C20B 120.0 . . ?
C20B C19B H19B 120.0 . . ?
C15B C20B C21B 122.3(9) . . ?
C19B C20B C15B 120.0 . . ?
C19B C20B C21B 117.5(9) . . ?
C20B C21B H21D 109.5 . . ?
C20B C21B H21E 109.5 . . ?
C20B C21B H21F 109.5 . . ?
H21D C21B H21E 109.5 . . ?
H21D C21B H21F 109.5 . . ?
H21E C21B H21F 109.5 . . ?
C23B C22B P2B 124.1(12) . . ?
C27B C22B C23B 123.5(16) . . ?
C27B C22B P2B 111.9(12) . . ?
C22B C23B H23B 120.2 . . ?
C22B C23B C24B 119.7(15) . . ?
C24B C23B H23B 120.2 . . ?
C23B C24B H24B 122.1 . . ?
C25B C24B C23B 115.8(17) . . ?
C25B C24B H24B 122.1 . . ?
C24B C25B H25B 117.6 . . ?
C24B C25B C26B 124.8(15) . . ?
C26B C25B H25B 117.6 . . ?
C25B C26B H26B 120.6 . . ?
C25B C26B C27B 118.8(13) . . ?
C27B C26B H26B 120.6 . . ?
C22B C27B C26B 117.4(16) . . ?
C22B C27B C28B 119.9(16) . . ?
C26B C27B C28B 122.6(12) . . ?
C27B C28B H28C 108.2 . . ?
C27B C28B H28D 108.2 . . ?
C27B C28B Pd2B 116.6(9) . . ?
H28C C28B H28D 107.3 . . ?
Pd2B C28B H28C 108.2 . . ?
Pd2B C28B H28D 108.2 . . ?
C30B C29B C34B 120.0 . . ?
C30B C29B P2B 121.0(6) . . ?
C34B C29B P2B 119.0(6) . . ?
C29B C30B H30B 120.0 . . ?
C29B C30B C31B 120.0 . . ?
C31B C30B H30B 120.0 . . ?
C30B C31B H31B 120.0 . . ?
C32B C31B C30B 120.0 . . ?
C32B C31B H31B 120.0 . . ?
C31B C32B H32B 120.0 . . ?
C31B C32B C33B 120.0 . . ?
C33B C32B H32B 120.0 . . ?
C32B C33B H33B 120.0 . . ?
C34B C33B C32B 120.0 . . ?
C34B C33B H33B 120.0 . . ?
C29B C34B C35B 126.6(19) . . ?
C33B C34B C29B 120.0 . . ?
C33B C34B C35B 113.3(19) . . ?
C34B C35B H35D 109.5 . . ?
C34B C35B H35E 109.5 . . ?
C34B C35B H35F 109.5 . . ?
H35D C35B H35E 109.5 . . ?
H35D C35B H35F 109.5 . . ?
H35E C35B H35F 109.5 . . ?
C37B C36B P2B 115.6(10) . . ?
C41B C36B C37B 117.8(13) . . ?
C41B C36B P2B 125.5(10) . . ?
C36B C37B H37B 121.1 . . ?
C38B C37B C36B 117.8(14) . . ?
C38B C37B H37B 121.1 . . ?
C37B C38B H38B 118.1 . . ?
C39B C38B C37B 123.8(16) . . ?
C39B C38B H38B 118.1 . . ?
C38B C39B H39B 121.5 . . ?
C38B C39B C40B 117.1(18) . . ?
C40B C39B H39B 121.5 . . ?
C39B C40B H40B 117.7 . . ?
C39B C40B C41B 124.7(19) . . ?
C41B C40B H40B 117.7 . . ?
C36B C41B C42B 123.6(13) . . ?
C40B C41B C36B 118.6(15) . . ?
C40B C41B C42B 117.7(15) . . ?
C41B C42B H42D 109.5 . . ?
C41B C42B H42E 109.5 . . ?
C41B C42B H42F 109.5 . . ?
H42D C42B H42E 109.5 . . ?
H42D C42B H42F 109.5 . . ?
H42E C42B H42F 109.5 . . ?
C44B C43B P3B 124.9(9) . . ?
C48B C43B C44B 122.3(11) . . ?
C48B C43B P3B 112.7(8) . . ?
C43B C44B H44B 120.7 . . ?
C45B C44B C43B 118.6(12) . . ?
C45B C44B H44B 120.7 . . ?
C44B C45B H45B 120.4 . . ?
C46B C45B C44B 119.3(10) . . ?
C46B C45B H45B 120.4 . . ?
C45B C46B H46B 120.1 . . ?
C47B C46B C45B 119.9(12) . . ?
C47B C46B H46B 120.1 . . ?
C46B C47B H47B 119.0 . . ?
C46B C47B C48B 122.0(12) . . ?
C48B C47B H47B 119.0 . . ?
C43B C48B C47B 117.7(11) . . ?
C43B C48B C49B 118.4(10) . . ?
C47B C48B C49B 123.8(12) . . ?
C48B C49B H49C 108.7 . . ?
C48B C49B H49D 108.7 . . ?
C48B C49B Pd3B 114.3(9) . . ?
H49C C49B H49D 107.6 . . ?
Pd3B C49B H49C 108.7 . . ?
Pd3B C49B H49D 108.7 . . ?
C51B C50B C55B 119.2(11) . . ?
C51B C50B P3B 119.5(9) . . ?
C55B C50B P3B 121.3(9) . . ?
C50B C51B H51B 119.1 . . ?
C50B C51B C52B 121.8(12) . . ?
C52B C51B H51B 119.1 . . ?
C51B C52B H52B 120.8 . . ?
C51B C52B C53B 118.4(12) . . ?
C53B C52B H52B 120.8 . . ?
C52B C53B H53B 119.8 . . ?
C54B C53B C52B 120.4(13) . . ?
C54B C53B H53B 119.8 . . ?
C53B C54B H54B 119.6 . . ?
C53B C54B C55B 120.8(13) . . ?
C55B C54B H54B 119.6 . . ?
C50B C55B C54B 119.1(12) . . ?
C50B C55B C56B 120.6(13) . . ?
C54B C55B C56B 120.0(14) . . ?
C55B C56B H56D 109.5 . . ?
C55B C56B H56E 109.5 . . ?
C55B C56B H56F 109.5 . . ?
H56D C56B H56E 109.5 . . ?
H56D C56B H56F 109.5 . . ?
H56E C56B H56F 109.5 . . ?
C58B C57B P3B 121.0(12) . . ?
C62B C57B C58B 120.4(18) . . ?
C62B C57B P3B 118.4(15) . . ?
C57B C58B H58B 119.1 . . ?
C59B C58B C57B 121.8(19) . . ?
C59B C58B H58B 119.1 . . ?
C58B C59B H59B 120.0 . . ?
C60B C59B C58B 120.0(18) . . ?
C60B C59B H59B 120.0 . . ?
C59B C60B H60B 118.1 . . ?
C59B C60B C61B 124(3) . . ?
C61B C60B H60B 118.1 . . ?
C60B C61B H61B 120.4 . . ?
C60B C61B C62B 119(3) . . ?
C62B C61B H61B 120.4 . . ?
C57B C62B C61B 115(2) . . ?
C57B C62B C63B 126(3) . . ?
C63B C62B C61B 119(3) . . ?
C62B C63B H63D 109.5 . . ?
C62B C63B H63E 109.5 . . ?
C62B C63B H63F 109.5 . . ?
H63D C63B H63E 109.5 . . ?
H63D C63B H63F 109.5 . . ?
H63E C63B H63F 109.5 . . ?
Pd4 F1B Pd1 96.6(13) . . ?
Pd4 F1B Pd2B 101.6(13) . . ?
Pd4 F1B Pd3B 101.8(11) . . ?
Pd2B F1B Pd1 93.0(9) . . ?
Pd2B F1B Pd3B 129.1(15) . . ?
Pd3B F1B Pd1 127.9(13) . . ?
C22B P2B C36B 108.3(6) . . ?
C22B P2B Pd2B 104.0(5) . . ?
C29B P2B C22B 107.3(7) . . ?
C29B P2B C36B 103.0(5) . . ?
C29B P2B Pd2B 118.3(4) . . ?
C36B P2B Pd2B 115.5(4) . . ?
C43B P3B C50B 104.8(5) . . ?
C43B P3B Pd3B 101.0(4) . . ?
C50B P3B Pd3B 117.8(4) . . ?
C57B P3B C43B 106.0(5) . . ?
C57B P3B C50B 107.1(6) . . ?
C57B P3B Pd3B 118.5(5) . . ?
O5 Pd2B Pd1 45.19(8) 2_666 . ?
O5 Pd2B Pd4 76.18(9) 2_666 . ?
Pd1 Pd2B Pd4 59.45(3) . . ?
C28B Pd2B Pd1 134.4(5) . . ?
C28B Pd2B Pd4 99.2(5) . . ?
C28B Pd2B F1B 92.9(9) . . ?
C28B Pd2B P2B 82.9(5) . . ?
F1B Pd2B Pd1 44.5(8) . . ?
F1B Pd2B Pd4 37.7(9) . . ?
F1B Pd2B P2B 175.6(8) . . ?
P2B Pd2B Pd1 139.89(12) . . ?
P2B Pd2B Pd4 141.56(14) . . ?
O1 Pd3B Pd4 38.70(9) . . ?
O1 Pd3B F1B 76.0(9) . . ?
O1 Pd3B P3B 112.76(15) . . ?
C49B Pd3B O1 164.8(3) . . ?
C49B Pd3B Pd4 126.5(3) . . ?
C49B Pd3B F1B 89.1(9) . . ?
C49B Pd3B P3B 82.0(3) . . ?
F1B Pd3B Pd4 37.4(9) . . ?
F1B Pd3B P3B 170.7(8) . . ?
P3B Pd3B Pd4 151.47(12) . . ?

loop_
_geom_bond_atom_site_label_1
_geom_bond_atom_site_label_2
_geom_bond_distance
_geom_bond_site_symmetry_2
_geom_bond_publ_flag
B1 O1 1.324(7) . ?
B1 O2 1.394(7) . ?
B1 O3 1.400(7) . ?
B2 O3 1.388(6) . ?
B2 O4 1.342(6) . ?
B2 O5 1.355(6) . ?
C1 C2 1.399(6) . ?
C1 C6 1.400(7) . ?
C1 P1 1.816(5) . ?
C2 H2 0.9500 . ?
C2 C3 1.385(8) . ?
C3 H3 0.9500 . ?
C3 C4 1.361(8) . ?
C4 H4 0.9500 . ?
C4 C5 1.385(7) . ?
C5 H5 0.9500 . ?
C5 C6 1.392(7) . ?
C6 C7 1.490(6) . ?
C7 H7A 0.9900 . ?
C7 H7B 0.9900 . ?
C7 Pd1 2.024(5) . ?
O1 Pd4 1.991(3) . ?
O1 Pd3A 2.333(4) . ?
O1 Pd3B 2.090(4) . ?
O4 Pd4 2.014(3) 2_666 ?
O4 Pd4 1.980(3) . ?
O5 Pd1 2.179(3) 2_666 ?
O5 Pd2A 2.039(3) 2_666 ?
O5 Pd2B 2.330(3) 2_666 ?
P1 Pd1 2.1856(10) . ?
P1 C8A 1.75(3) . ?
P1 C15A 1.876(11) . ?
P1 C8B 1.92(3) . ?
P1 C15B 1.807(7) . ?
Pd1 Pd4 3.0602(4) . ?
Pd1 F1A 2.02(3) . ?
Pd1 Pd2A 3.1278(16) . ?
Pd1 F1B 2.15(3) . ?
Pd1 Pd2B 3.0618(18) . ?
Pd4 Pd4 3.0533(5) 2_666 ?
Pd4 F1A 2.04(3) . ?
Pd4 Pd3A 3.0741(19) . ?
Pd4 F1B 1.94(3) . ?
Pd4 Pd2B 3.1092(19) . ?
Pd4 Pd3B 3.133(2) . ?
C8A C9A 1.3900 . ?
C8A C13A 1.3900 . ?
C9A H9A 0.9500 . ?
C9A C10A 1.3900 . ?
C10A H10A 0.9500 . ?
C10A C11A 1.3900 . ?
C11A H11A 0.9500 . ?
C11A C12A 1.3900 . ?
C12A H12A 0.9500 . ?
C12A C13A 1.3900 . ?
C13A C14A 1.489(10) . ?
C14A H14A 0.9800 . ?
C14A H14B 0.9800 . ?
C14A H14C 0.9800 . ?
C15A C16A 1.377(19) . ?
C15A C20A 1.398(16) . ?
C16A H16A 0.9500 . ?
C16A C17A 1.438(17) . ?
C17A H17A 0.9500 . ?
C17A C18A 1.344(19) . ?
C18A H18A 0.9500 . ?
C18A C19A 1.39(3) . ?
C19A H19A 0.9500 . ?
C19A C20A 1.341(18) . ?
C20A C21A 1.588(19) . ?
C21A H21A 0.9800 . ?
C21A H21B 0.9800 . ?
C21A H21C 0.9800 . ?
C22A C23A 1.449(17) . ?
C22A C27A 1.418(17) . ?
C22A P2A 1.796(11) . ?
C23A H23A 0.9500 . ?
C23A C24A 1.35(2) . ?
C24A H24A 0.9500 . ?
C24A C25A 1.26(3) . ?
C25A H25A 0.9500 . ?
C25A C26A 1.45(2) . ?
C26A H26A 0.9500 . ?
C26A C27A 1.35(2) . ?
C27A C28A 1.50(3) . ?
C28A H28A 0.9900 . ?
C28A H28B 0.9900 . ?
C28A Pd2A 2.004(15) . ?
C29A C30A 1.3900 . ?
C29A C34A 1.3900 . ?
C29A P2A 1.863(7) . ?
C30A H30A 0.9500 . ?
C30A C31A 1.3900 . ?
C31A H31A 0.9500 . ?
C31A C32A 1.3900 . ?
C32A H32A 0.9500 . ?
C32A C33A 1.3900 . ?
C33A H33A 0.9500 . ?
C33A C34A 1.3900 . ?
C34A C35A 1.51(5) . ?
C35A H35A 0.9800 . ?
C35A H35B 0.9800 . ?
C35A H35C 0.9800 . ?
C36A C37A 1.407(19) . ?
C36A C41A 1.345(19) . ?
C36A P2A 1.878(13) . ?
C37A H37A 0.9500 . ?
C37A C38A 1.43(2) . ?
C38A H38A 0.9500 . ?
C38A C39A 1.35(3) . ?
C39A H39A 0.9500 . ?
C39A C40A 1.36(3) . ?
C40A H40A 0.9500 . ?
C40A C41A 1.42(2) . ?
C41A C42A 1.47(2) . ?
C42A H42A 0.9800 . ?
C42A H42B 0.9800 . ?
C42A H42C 0.9800 . ?
C43A C44A 1.442(15) . ?
C43A C48A 1.363(18) . ?
C43A P3A 1.809(12) . ?
C44A H44A 0.9500 . ?
C44A C45A 1.343(19) . ?
C45A H45A 0.9500 . ?
C45A C46A 1.37(2) . ?
C46A H46A 0.9500 . ?
C46A C47A 1.409(15) . ?
C47A H47A 0.9500 . ?
C47A C48A 1.367(16) . ?
C48A C49A 1.558(19) . ?
C49A H49A 0.9900 . ?
C49A H49B 0.9900 . ?
C49A Pd3A 2.022(15) . ?
C50A C51A 1.412(15) . ?
C50A C55A 1.366(16) . ?
C50A P3A 1.856(11) . ?
C51A H51A 0.9500 . ?
C51A C52A 1.398(16) . ?
C52A H52A 0.9500 . ?
C52A C53A 1.37(2) . ?
C53A H53A 0.9500 . ?
C53A C54A 1.40(2) . ?
C54A H54A 0.9500 . ?
C54A C55A 1.406(18) . ?
C55A C56A 1.48(2) . ?
C56A H56A 0.9800 . ?
C56A H56B 0.9800 . ?
C56A H56C 0.9800 . ?
C57A C58A 1.395(19) . ?
C57A C62A 1.43(3) . ?
C57A P3A 1.824(13) . ?
C58A H58A 0.9500 . ?
C58A C59A 1.36(3) . ?
C59A H59A 0.9500 . ?
C59A C60A 1.51(4) . ?
C60A H60A 0.9500 . ?
C60A C61A 1.358(17) . ?
C61A H61A 0.9500 . ?
C61A C62A 1.31(4) . ?
C62A C63A 1.52(3) . ?
C63A H63A 0.9800 . ?
C63A H63B 0.9800 . ?
C63A H63C 0.9800 . ?
F1A Pd2A 2.10(2) . ?
F1A Pd3A 2.06(3) . ?
P2A Pd2A 2.192(4) . ?
P3A Pd3A 2.215(4) . ?
C8B C9B 1.3900 . ?
C8B C13B 1.3900 . ?
C9B H9B 0.9500 . ?
C9B C10B 1.3900 . ?
C10B H10B 0.9500 . ?
C10B C11B 1.3900 . ?
C11B H11B 0.9500 . ?
C11B C12B 1.3900 . ?
C12B H12B 0.9500 . ?
C12B C13B 1.3900 . ?
C13B C14B 1.489(10) . ?
C14B H14D 0.9800 . ?
C14B H14E 0.9800 . ?
C14B H14F 0.9800 . ?
C15B C16B 1.3900 . ?
C15B C20B 1.3900 . ?
C16B H16B 0.9500 . ?
C16B C17B 1.3900 . ?
C17B H17B 0.9500 . ?
C17B C18B 1.3900 . ?
C18B H18B 0.9500 . ?
C18B C19B 1.3900 . ?
C19B H19B 0.9500 . ?
C19B C20B 1.3900 . ?
C20B C21B 1.412(15) . ?
C21B H21D 0.9800 . ?
C21B H21E 0.9800 . ?
C21B H21F 0.9800 . ?
C22B C23B 1.396(18) . ?
C22B C27B 1.362(18) . ?
C22B P2B 1.820(14) . ?
C23B H23B 0.9500 . ?
C23B C24B 1.43(3) . ?
C24B H24B 0.9500 . ?
C24B C25B 1.36(3) . ?
C25B H25B 0.9500 . ?
C25B C26B 1.40(2) . ?
C26B H26B 0.9500 . ?
C26B C27B 1.41(2) . ?
C27B C28B 1.48(3) . ?
C28B H28C 0.9900 . ?
C28B H28D 0.9900 . ?
C28B Pd2B 2.039(15) . ?
C29B C30B 1.3900 . ?
C29B C34B 1.3900 . ?
C29B P2B 1.814(7) . ?
C30B H30B 0.9500 . ?
C30B C31B 1.3900 . ?
C31B H31B 0.9500 . ?
C31B C32B 1.3900 . ?
C32B H32B 0.9500 . ?
C32B C33B 1.3900 . ?
C33B H33B 0.9500 . ?
C33B C34B 1.3900 . ?
C34B C35B 1.49(5) . ?
C35B H35D 0.9800 . ?
C35B H35E 0.9800 . ?
C35B H35F 0.9800 . ?
C36B C37B 1.449(19) . ?
C36B C41B 1.39(2) . ?
C36B P2B 1.829(13) . ?
C37B H37B 0.9500 . ?
C37B C38B 1.368(19) . ?
C38B H38B 0.9500 . ?
C38B C39B 1.35(3) . ?
C39B H39B 0.9500 . ?
C39B C40B 1.35(3) . ?
C40B H40B 0.9500 . ?
C40B C41B 1.36(2) . ?
C41B C42B 1.47(2) . ?
C42B H42D 0.9800 . ?
C42B H42E 0.9800 . ?
C42B H42F 0.9800 . ?
C43B C44B 1.401(14) . ?
C43B C48B 1.353(19) . ?
C43B P3B 1.829(11) . ?
C44B H44B 0.9500 . ?
C44B C45B 1.391(18) . ?
C45B H45B 0.9500 . ?
C45B C46B 1.38(2) . ?
C46B H46B 0.9500 . ?
C46B C47B 1.375(16) . ?
C47B H47B 0.9500 . ?
C47B C48B 1.378(16) . ?
C48B C49B 1.476(19) . ?
C49B H49C 0.9900 . ?
C49B H49D 0.9900 . ?
C49B Pd3B 2.037(15) . ?
C50B C51B 1.367(15) . ?
C50B C55B 1.379(16) . ?
C50B P3B 1.841(11) . ?
C51B H51B 0.9500 . ?
C51B C52B 1.386(17) . ?
C52B H52B 0.9500 . ?
C52B C53B 1.39(2) . ?
C53B H53B 0.9500 . ?
C53B C54B 1.35(2) . ?
C54B H54B 0.9500 . ?
C54B C55B 1.409(17) . ?
C55B C56B 1.48(2) . ?
C56B H56D 0.9800 . ?
C56B H56E 0.9800 . ?
C56B H56F 0.9800 . ?
C57B C58B 1.398(19) . ?
C57B C62B 1.38(3) . ?
C57B P3B 1.807(14) . ?
C58B H58B 0.9500 . ?
C58B C59B 1.35(3) . ?
C59B H59B 0.9500 . ?
C59B C60B 1.27(4) . ?
C60B H60B 0.9500 . ?
C60B C61B 1.373(18) . ?
C61B H61B 0.9500 . ?
C61B C62B 1.48(4) . ?
C62B C63B 1.46(3) . ?
C63B H63D 0.9800 . ?
C63B H63E 0.9800 . ?
C63B H63F 0.9800 . ?
F1B Pd2B 2.07(2) . ?
F1B Pd3B 2.09(3) . ?
P2B Pd2B 2.209(4) . ?
P3B Pd3B 2.215(4) . ?

loop_
_geom_torsion_atom_site_label_1
_geom_torsion_atom_site_label_2
_geom_torsion_atom_site_label_3
_geom_torsion_atom_site_label_4
_geom_torsion
_geom_torsion_site_symmetry_1
_geom_torsion_site_symmetry_2
_geom_torsion_site_symmetry_3
_geom_torsion_site_symmetry_4
_geom_torsion_publ_flag
C1 C2 C3 C4 -0.9(8) . . . . ?
C1 C6 C7 Pd1 21.0(6) . . . . ?
C1 P1 C8A C9A -137.9(14) . . . . ?
C1 P1 C8A C13A 39.7(14) . . . . ?
C1 P1 C15A C16A -111.6(12) . . . . ?
C1 P1 C15A C20A 65.4(16) . . . . ?
C1 P1 C15B C16B 43.8(9) . . . . ?
C1 P1 C15B C20B -133.9(8) . . . . ?
C2 C1 C6 C5 0.3(6) . . . . ?
C2 C1 C6 C7 -178.5(4) . . . . ?
C2 C1 P1 Pd1 161.4(4) . . . . ?
C2 C1 P1 C8A 43.2(11) . . . . ?
C2 C1 P1 C15A -78.5(7) . . . . ?
C2 C1 P1 C8B 34.5(10) . . . . ?
C2 C1 P1 C15B -72.2(7) . . . . ?
C2 C3 C4 C5 0.6(8) . . . . ?
C3 C4 C5 C6 0.1(8) . . . . ?
C4 C5 C6 C1 -0.6(7) . . . . ?
C4 C5 C6 C7 178.2(5) . . . . ?
C5 C6 C7 Pd1 -157.8(4) . . . . ?
C6 C1 C2 C3 0.5(7) . . . . ?
C6 C1 P1 Pd1 -14.1(3) . . . . ?
C6 C1 P1 C8A -132.3(10) . . . . ?
C6 C1 P1 C15A 106.0(7) . . . . ?
C6 C1 P1 C8B -141.0(9) . . . . ?
C6 C1 P1 C15B 112.3(6) . . . . ?
O1 B1 O3 B2 -2.4(10) . . . . ?
O2 B1 O1 Pd4 -176.5(4) . . . . ?
O2 B1 O1 Pd3A 3.6(11) . . . . ?
O2 B1 O1 Pd3B 11.3(9) . . . . ?
O2 B1 O3 B2 175.0(5) . . . . ?
O3 B1 O1 Pd4 0.8(8) . . . . ?
O3 B1 O1 Pd3A -179.1(3) . . . . ?
O3 B1 O1 Pd3B -171.4(4) . . . . ?
O3 B2 O4 Pd4 179.3(3) . . . 2_666 ?
O3 B2 O4 Pd4 -3.3(6) . . . . ?
O3 B2 O5 Pd1 133.5(4) . . . 2_666 ?
O3 B2 O5 Pd2A -124.6(4) . . . 2_666 ?
O3 B2 O5 Pd2B -135.5(4) . . . 2_666 ?
O4 B2 O3 B1 3.6(8) . . . . ?
O4 B2 O5 Pd1 -46.2(5) . . . 2_666 ?
O4 B2 O5 Pd2A 55.7(5) . . . 2_666 ?
O4 B2 O5 Pd2B 44.8(5) . . . 2_666 ?
O5 B2 O3 B1 -176.1(5) . . . . ?
O5 B2 O4 Pd4 -1.0(7) . . . 2_666 ?
O5 B2 O4 Pd4 176.4(3) . . . . ?
P1 C1 C2 C3 -174.7(4) . . . . ?
P1 C1 C6 C5 176.1(3) . . . . ?
P1 C1 C6 C7 -2.6(5) . . . . ?
P1 C8A C9A C10A 178(2) . . . . ?
P1 C8A C13A C12A -177(2) . . . . ?
P1 C8A C13A C14A 13(5) . . . . ?
P1 C15A C16A C17A 178.7(13) . . . . ?
P1 C15A C20A C19A -179(2) . . . . ?
P1 C15A C20A C21A 3(2) . . . . ?
P1 C8B C9B C10B -169(2) . . . . ?
P1 C8B C13B C12B 169(2) . . . . ?
P1 C8B C13B C14B -14(5) . . . . ?
P1 C15B C16B C17B -177.8(13) . . . . ?
P1 C15B C20B C19B 177.6(14) . . . . ?
P1 C15B C20B C21B -8.4(13) . . . . ?
Pd1 P1 C8A C9A 107.8(16) . . . . ?
Pd1 P1 C8A C13A -74.7(14) . . . . ?
Pd1 P1 C15A C16A 3.0(15) . . . . ?
Pd1 P1 C15A C20A -180.0(13) . . . . ?
Pd1 P1 C15B C16B 159.8(6) . . . . ?
Pd1 P1 C15B C20B -17.9(12) . . . . ?
C8A P1 C15A C16A 126.1(16) . . . . ?
C8A P1 C15A C20A -56.8(19) . . . . ?
C8A C9A C10A C11A 0.0 . . . . ?
C9A C8A C13A C12A 0.0 . . . . ?
C9A C8A C13A C14A -170(5) . . . . ?
C9A C10A C11A C12A 0.0 . . . . ?
C10A C11A C12A C13A 0.0 . . . . ?
C11A C12A C13A C8A 0.0 . . . . ?
C11A C12A C13A C14A 171(5) . . . . ?
C13A C8A C9A C10A 0.0 . . . . ?
C15A P1 C8A C9A -17(2) . . . . ?
C15A P1 C8A C13A 160.8(12) . . . . ?
C15A C16A C17A C18A -1(2) . . . . ?
C16A C15A C20A C19A -3(3) . . . . ?
C16A C15A C20A C21A 179.8(16) . . . . ?
C16A C17A C18A C19A 1(3) . . . . ?
C17A C18A C19A C20A -2(3) . . . . ?
C18A C19A C20A C15A 3(3) . . . . ?
C18A C19A C20A C21A -179.4(19) . . . . ?
C20A C15A C16A C17A 2(2) . . . . ?
C22A C23A C24A C25A 2(3) . . . . ?
C22A C27A C28A Pd2A -13(3) . . . . ?
C23A C22A C27A C26A 3(3) . . . . ?
C23A C22A C27A C28A 179.4(15) . . . . ?
C23A C22A P2A C29A -44.1(13) . . . . ?
C23A C22A P2A C36A 69.4(13) . . . . ?
C23A C22A P2A Pd2A -169.8(11) . . . . ?
C23A C24A C25A C26A -3(4) . . . . ?
C24A C25A C26A C27A 3(4) . . . . ?
C25A C26A C27A C22A -3(3) . . . . ?
C25A C26A C27A C28A -180(2) . . . . ?
C26A C27A C28A Pd2A 163.7(17) . . . . ?
C27A C22A C23A C24A -2(3) . . . . ?
C27A C22A P2A C29A 132.7(14) . . . . ?
C27A C22A P2A C36A -113.9(14) . . . . ?
C27A C22A P2A Pd2A 7.0(14) . . . . ?
C29A C30A C31A C32A 0.0 . . . . ?
C30A C29A C34A C33A 0.0 . . . . ?
C30A C29A C34A C35A -177.8(17) . . . . ?
C30A C29A P2A C22A 102.0(8) . . . . ?
C30A C29A P2A C36A -12.8(9) . . . . ?
C30A C29A P2A Pd2A -144.8(6) . . . . ?
C30A C31A C32A C33A 0.0 . . . . ?
C31A C32A C33A C34A 0.0 . . . . ?
C32A C33A C34A C29A 0.0 . . . . ?
C32A C33A C34A C35A 177.6(17) . . . . ?
C34A C29A C30A C31A 0.0 . . . . ?
C34A C29A P2A C22A -75.3(9) . . . . ?
C34A C29A P2A C36A 169.8(8) . . . . ?
C34A C29A P2A Pd2A 37.9(10) . . . . ?
C36A C37A C38A C39A -4(2) . . . . ?
C37A C36A C41A C40A -2.1(19) . . . . ?
C37A C36A C41A C42A -179.2(13) . . . . ?
C37A C36A P2A C22A 13.0(11) . . . . ?
C37A C36A P2A C29A 122.2(9) . . . . ?
C37A C36A P2A Pd2A -101.8(9) . . . . ?
C37A C38A C39A C40A 5(3) . . . . ?
C38A C39A C40A C41A -4(3) . . . . ?
C39A C40A C41A C36A 3(2) . . . . ?
C39A C40A C41A C42A 179.9(15) . . . . ?
C41A C36A C37A C38A 2.8(19) . . . . ?
C41A C36A P2A C22A -174.2(10) . . . . ?
C41A C36A P2A C29A -65.0(12) . . . . ?
C41A C36A P2A Pd2A 71.0(11) . . . . ?
C43A C44A C45A C46A -2.8(19) . . . . ?
C43A C48A C49A Pd3A 32.3(13) . . . . ?
C44A C43A C48A C47A -1.9(16) . . . . ?
C44A C43A C48A C49A 177.6(11) . . . . ?
C44A C43A P3A C50A -79.0(11) . . . . ?
C44A C43A P3A C57A 32.3(11) . . . . ?
C44A C43A P3A Pd3A 156.1(9) . . . . ?
C44A C45A C46A C47A -1.2(19) . . . . ?
C45A C46A C47A C48A 3.8(18) . . . . ?
C46A C47A C48A C43A -2.2(17) . . . . ?
C46A C47A C48A C49A 178.4(12) . . . . ?
C47A C48A C49A Pd3A -148.3(9) . . . . ?
C48A C43A C44A C45A 4.4(17) . . . . ?
C48A C43A P3A C50A 101.4(8) . . . . ?
C48A C43A P3A C57A -147.3(8) . . . . ?
C48A C43A P3A Pd3A -23.5(8) . . . . ?
C50A C51A C52A C53A 4(2) . . . . ?
C51A C50A C55A C54A 1(2) . . . . ?
C51A C50A C55A C56A 178.6(17) . . . . ?
C51A C50A P3A C43A 16.0(11) . . . . ?
C51A C50A P3A C57A -95.6(10) . . . . ?
C51A C50A P3A Pd3A 128.6(8) . . . . ?
C51A C52A C53A C54A -4(2) . . . . ?
C52A C53A C54A C55A 2(2) . . . . ?
C53A C54A C55A C50A -1(2) . . . . ?
C53A C54A C55A C56A -179.0(17) . . . . ?
C55A C50A C51A C52A -2.0(19) . . . . ?
C55A C50A P3A C43A -159.8(11) . . . . ?
C55A C50A P3A C57A 88.5(11) . . . . ?
C55A C50A P3A Pd3A -47.3(12) . . . . ?
C57A C58A C59A C60A 0(3) . . . . ?
C58A C57A C62A C61A -7(3) . . . . ?
C58A C57A C62A C63A -178(2) . . . . ?
C58A C57A P3A C43A -123.8(13) . . . . ?
C58A C57A P3A C50A -12.5(14) . . . . ?
C58A C57A P3A Pd3A 123.9(12) . . . . ?
C58A C59A C60A C61A -2(4) . . . . ?
C59A C60A C61A C62A -1(4) . . . . ?
C60A C61A C62A C57A 6(4) . . . . ?
C60A C61A C62A C63A 177(3) . . . . ?
C62A C57A C58A C59A 4(3) . . . . ?
C62A C57A P3A C43A 58.7(15) . . . . ?
C62A C57A P3A C50A 170.1(14) . . . . ?
C62A C57A P3A Pd3A -53.6(15) . . . . ?
P2A C22A C23A C24A 174.7(14) . . . . ?
P2A C22A C27A C26A -174.3(15) . . . . ?
P2A C22A C27A C28A 3(2) . . . . ?
P2A C29A C30A C31A -177.5(10) . . . . ?
P2A C29A C34A C33A 177.2(11) . . . . ?
P2A C29A C34A C35A -0.5(17) . . . . ?
P2A C36A C37A C38A 175.3(10) . . . . ?
P2A C36A C41A C40A -174.0(9) . . . . ?
P2A C36A C41A C42A 8.9(19) . . . . ?
P3A C43A C44A C45A -175.1(9) . . . . ?
P3A C43A C48A C47A 177.8(9) . . . . ?
P3A C43A C48A C49A -2.8(13) . . . . ?
P3A C50A C51A C52A -178.0(10) . . . . ?
P3A C50A C55A C54A 176.3(11) . . . . ?
P3A C50A C55A C56A -6(2) . . . . ?
P3A C57A C58A C59A -173.4(17) . . . . ?
P3A C57A C62A C61A 170(2) . . . . ?
P3A C57A C62A C63A -1(3) . . . . ?
C8B P1 C15B C16B -70.7(12) . . . . ?
C8B P1 C15B C20B 111.6(13) . . . . ?
C8B C9B C10B C11B 0.0 . . . . ?
C9B C8B C13B C12B 0.0 . . . . ?
C9B C8B C13B C14B 178(5) . . . . ?
C9B C10B C11B C12B 0.0 . . . . ?
C10B C11B C12B C13B 0.0 . . . . ?
C11B C12B C13B C8B 0.0 . . . . ?
C11B C12B C13B C14B -178(5) . . . . ?
C13B C8B C9B C10B 0.0 . . . . ?
C15B C16B C17B C18B 0.0 . . . . ?
C16B C15B C20B C19B 0.0 . . . . ?
C16B C15B C20B C21B 174.0(15) . . . . ?
C16B C17B C18B C19B 0.0 . . . . ?
C17B C18B C19B C20B 0.0 . . . . ?
C18B C19B C20B C15B 0.0 . . . . ?
C18B C19B C20B C21B -174.3(14) . . . . ?
C20B C15B C16B C17B 0.0 . . . . ?
C22B C23B C24B C25B 1(3) . . . . ?
C22B C27B C28B Pd2B -22(3) . . . . ?
C23B C22B C27B C26B -3(3) . . . . ?
C23B C22B C27B C28B 179.8(15) . . . . ?
C23B C22B P2B C29B -38.1(14) . . . . ?
C23B C22B P2B C36B 72.5(13) . . . . ?
C23B C22B P2B Pd2B -164.2(11) . . . . ?
C23B C24B C25B C26B -1(4) . . . . ?
C24B C25B C26B C27B 0(3) . . . . ?
C25B C26B C27B C22B 2(3) . . . . ?
C25B C26B C27B C28B 179.7(19) . . . . ?
C26B C27B C28B Pd2B 160.9(16) . . . . ?
C27B C22B C23B C24B 1(3) . . . . ?
C27B C22B P2B C29B 134.9(14) . . . . ?
C27B C22B P2B C36B -114.6(14) . . . . ?
C27B C22B P2B Pd2B 8.8(15) . . . . ?
C29B C30B C31B C32B 0.0 . . . . ?
C30B C29B C34B C33B 0.0 . . . . ?
C30B C29B C34B C35B -176(2) . . . . ?
C30B C29B P2B C22B 114.2(9) . . . . ?
C30B C29B P2B C36B 0.0(9) . . . . ?
C30B C29B P2B Pd2B -128.7(7) . . . . ?
C30B C31B C32B C33B 0.0 . . . . ?
C31B C32B C33B C34B 0.0 . . . . ?
C32B C33B C34B C29B 0.0 . . . . ?
C32B C33B C34B C35B 176.7(18) . . . . ?
C34B C29B C30B C31B 0.0 . . . . ?
C34B C29B P2B C22B -63.1(8) . . . . ?
C34B C29B P2B C36B -177.3(7) . . . . ?
C34B C29B P2B Pd2B 54.0(9) . . . . ?
C36B C37B C38B C39B -3(2) . . . . ?
C37B C36B C41B C40B -6.5(19) . . . . ?
C37B C36B C41B C42B 176.2(13) . . . . ?
C37B C36B P2B C22B 3.6(11) . . . . ?
C37B C36B P2B C29B 117.0(10) . . . . ?
C37B C36B P2B Pd2B -112.5(8) . . . . ?
C37B C38B C39B C40B 1(3) . . . . ?
C38B C39B C40B C41B -1(3) . . . . ?
C39B C40B C41B C36B 4(3) . . . . ?
C39B C40B C41B C42B -178.1(17) . . . . ?
C41B C36B C37B C38B 5.9(17) . . . . ?
C41B C36B P2B C22B 171.6(11) . . . . ?
C41B C36B P2B C29B -75.0(12) . . . . ?
C41B C36B P2B Pd2B 55.5(13) . . . . ?
C43B C44B C45B C46B 0.0(18) . . . . ?
C43B C48B C49B Pd3B 30.0(15) . . . . ?
C44B C43B C48B C47B -3.7(16) . . . . ?
C44B C43B C48B C49B 178.0(11) . . . . ?
C44B C43B P3B C50B -78.4(10) . . . . ?
C44B C43B P3B C57B 34.6(11) . . . . ?
C44B C43B P3B Pd3B 158.7(9) . . . . ?
C44B C45B C46B C47B -0.6(19) . . . . ?
C45B C46B C47B C48B -1.0(19) . . . . ?
C46B C47B C48B C43B 3.1(17) . . . . ?
C46B C47B C48B C49B -178.7(13) . . . . ?
C47B C48B C49B Pd3B -148.1(10) . . . . ?
C48B C43B C44B C45B 2.2(16) . . . . ?
C48B C43B P3B C50B 104.9(8) . . . . ?
C48B C43B P3B C57B -142.0(8) . . . . ?
C48B C43B P3B Pd3B -17.9(8) . . . . ?
C50B C51B C52B C53B -5(2) . . . . ?
C51B C50B C55B C54B 1(2) . . . . ?
C51B C50B C55B C56B 175.1(16) . . . . ?
C51B C50B P3B C43B 20.4(12) . . . . ?
C51B C50B P3B C57B -91.9(12) . . . . ?
C51B C50B P3B Pd3B 131.6(9) . . . . ?
C51B C52B C53B C54B 3(2) . . . . ?
C52B C53B C54B C55B 0(2) . . . . ?
C53B C54B C55B C50B -3(2) . . . . ?
C53B C54B C55B C56B -176.5(17) . . . . ?
C55B C50B C51B C52B 2(2) . . . . ?
C55B C50B P3B C43B -157.7(11) . . . . ?
C55B C50B P3B C57B 90.0(12) . . . . ?
C55B C50B P3B Pd3B -46.5(12) . . . . ?
C57B C58B C59B C60B 0(4) . . . . ?
C58B C57B C62B C61B 5(3) . . . . ?
C58B C57B C62B C63B 179(2) . . . . ?
C58B C57B P3B C43B -118.2(13) . . . . ?
C58B C57B P3B C50B -6.7(14) . . . . ?
C58B C57B P3B Pd3B 129.5(12) . . . . ?
C58B C59B C60B C61B 0(5) . . . . ?
C59B C60B C61B C62B 3(5) . . . . ?
C60B C61B C62B C57B -6(3) . . . . ?
C60B C61B C62B C63B 180(3) . . . . ?
C62B C57B C58B C59B -3(3) . . . . ?
C62B C57B P3B C43B 66.6(15) . . . . ?
C62B C57B P3B C50B 178.1(14) . . . . ?
C62B C57B P3B Pd3B -45.7(15) . . . . ?
P2B C22B C23B C24B 173.3(16) . . . . ?
P2B C22B C27B C26B -175.7(14) . . . . ?
P2B C22B C27B C28B 7(3) . . . . ?
P2B C29B C30B C31B -177.3(10) . . . . ?
P2B C29B C34B C33B 177.3(10) . . . . ?
P2B C29B C34B C35B 1(2) . . . . ?
P2B C36B C37B C38B 174.9(10) . . . . ?
P2B C36B C41B C40B -174.2(11) . . . . ?
P2B C36B C41B C42B 8(2) . . . . ?
P3B C43B C44B C45B -174.1(9) . . . . ?
P3B C43B C48B C47B 173.0(8) . . . . ?
P3B C43B C48B C49B -5.3(14) . . . . ?
P3B C50B C51B C52B -175.7(11) . . . . ?
P3B C50B C55B C54B 179.3(11) . . . . ?
P3B C50B C55B C56B -7(2) . . . . ?
P3B C57B C58B C59B -177.8(18) . . . . ?
P3B C57B C62B C61B -179.3(15) . . . . ?
P3B C57B C62B C63B -5(3) . . . . ?

loop_
_exptl_oxdiff_crystal_face_indexfrac_h
_exptl_oxdiff_crystal_face_indexfrac_k
_exptl_oxdiff_crystal_face_indexfrac_l
_exptl_oxdiff_crystal_face_x
_exptl_oxdiff_crystal_face_y
_exptl_oxdiff_crystal_face_z
1.0000 -0.0001 1.0000 0.0468 0.1254 0.0228
-1.0000 0.0001 -1.0000 -0.0468 -0.1254 -0.0228
-0.0000 -1.0001 1.0001 0.0706 0.1002 -0.0966
1.0000 1.0000 1.0000 0.0708 0.0497 0.1057
1.0000 1.0000 -1.0001 -0.1183 0.0007 0.1331
-1.0000 -1.0000 1.0001 0.1183 -0.0007 -0.1331
0.0000 -1.0001 -1.0000 -0.1185 0.0512 -0.0692
-0.0000 1.0001 1.0000 0.1185 -0.0512 0.0692
1.0000 -0.0000 -1.0001 -0.1423 0.0764 0.0502
-0.0000 1.0001 -0.0000 0.0240 -0.0757 0.0829
1.0000 -0.0001 -0.0000 -0.0477 0.1009 0.0365
0.0000 -1.0001 0.0000 -0.0240 0.0757 -0.0829
-0.0000 -0.0000 1.0001 0.0946 0.0245 -0.0137

loop_
_smtbx_masks_void_nr
_smtbx_masks_void_average_x
_smtbx_masks_void_average_y
_smtbx_masks_void_average_z
_smtbx_masks_void_volume
_smtbx_masks_void_count_electrons
_smtbx_masks_void_content
1 0.000 0.000 0.000 340.9 82.6 '2 C4H8O'
